data_4100251
_journal_name_full 'Journal of the American Chemical Society'
_journal_year 2005
_chemical_formula_moiety 'C62 H74 N4 O8 Pd.(C3 H6 O)0.5'
_chemical_formula_sum 'C63.5 H77 N4 O8.5 Pd'
_chemical_formula_weight 1138.69
_space_group_IT_number 2
_symmetry_cell_setting triclinic
_symmetry_space_group_name_Hall '-P 1'
_symmetry_space_group_name_H-M 'P -1'
_cell_angle_alpha 105.54(5)
_cell_angle_beta 101.08(5)
_cell_angle_gamma 90.607(11)
_cell_formula_units_Z 8
_cell_length_a 16.191(15)
_cell_length_b 24.30(2)
_cell_length_c 30.66(5)
_cell_measurement_temperature 173(2)
_cell_volume 11381(24)
_diffrn_ambient_temperature 173(2)
_exptl_crystal_density_diffrn 1.329
_cod_depositor_comments
;
The following automatic conversions were performed:
'_symmetry_cell_setting' value 'Triclinic' changed to 'triclinic'
according to '/home/saulius/struct/CIF-dictionaries/cif_core.dic'
dictionary named 'cif_core.dic' version 2.4.1 from 2010-06-29.

Automatic conversion script
Id: cif_fix_enum 1527 2010-12-29 10:47:43Z saulius 
;
_cod_original_formula_sum 'C63.50 H77 N4 O8.50 Pd'
_cod_database_code 4100251

loop_
_symmetry_equiv_pos_as_xyz
'x, y, z'
'-x, -y, -z'

loop_
_atom_site_label
_atom_site_type_symbol
_atom_site_fract_x
_atom_site_fract_y
_atom_site_fract_z
_atom_site_U_iso_or_equiv
_atom_site_adp_type
_atom_site_occupancy
_atom_site_symmetry_multiplicity
_atom_site_calc_flag
_atom_site_refinement_flags
_atom_site_disorder_assembly
_atom_site_disorder_group
Pd1 Pd 0.295971(12) 0.596362(9) 0.360616(7) 0.02577(6) Uani 1 1 d . . .
C1 C 0.42048(19) 0.70535(13) 0.38004(11) 0.0343(7) Uani 1 1 d . . .
H1A H 0.4263 0.7034 0.4123 0.041 Uiso 1 1 calc R . .
H1B H 0.4104 0.7454 0.3798 0.041 Uiso 1 1 calc R . .
N2 N 0.34666(15) 0.66825(11) 0.35142(8) 0.0295(5) Uani 1 1 d . . .
C3 C 0.30545(19) 0.68449(12) 0.31502(11) 0.0307(6) Uani 1 1 d . . .
O3 O 0.32353(14) 0.72684(9) 0.30239(8) 0.0403(5) Uani 1 1 d . . .
C4 C 0.22890(19) 0.64543(13) 0.28842(11) 0.0305(6) Uani 1 1 d . . .
N5 N 0.21671(15) 0.60171(10) 0.30588(8) 0.0266(5) Uani 1 1 d . . .
C6 C 0.14956(19) 0.56408(13) 0.28998(11) 0.0323(7) Uani 1 1 d . . .
C7 C 0.08935(19) 0.56870(14) 0.25262(11) 0.0364(7) Uani 1 1 d . . .
H7A H 0.0411 0.5426 0.2407 0.044 Uiso 1 1 calc R . .
C8 C 0.1017(2) 0.61272(15) 0.23311(11) 0.0403(8) Uani 1 1 d . . .
H8A H 0.0615 0.6162 0.2072 0.048 Uiso 1 1 calc R . .
C9 C 0.1715(2) 0.65185(14) 0.25060(11) 0.0353(7) Uani 1 1 d . . .
H9A H 0.1795 0.6819 0.2371 0.042 Uiso 1 1 calc R . .
C10 C 0.1495(2) 0.51926(14) 0.31608(11) 0.0371(7) Uani 1 1 d . . .
O10 O 0.09312(15) 0.48041(11) 0.30324(9) 0.0519(7) Uani 1 1 d . . .
N11 N 0.21492(16) 0.52820(11) 0.35238(9) 0.0347(6) Uani 1 1 d . . .
C12 C 0.2223(2) 0.48605(14) 0.37887(11) 0.0361(7) Uani 1 1 d . . .
H12A H 0.1659 0.4669 0.3747 0.043 Uiso 1 1 calc R . .
H12B H 0.2411 0.5062 0.4121 0.043 Uiso 1 1 calc R . .
C13 C 0.2833(2) 0.44097(14) 0.36486(12) 0.0405(8) Uani 1 1 d . . .
C14 C 0.2978(3) 0.42367(17) 0.32087(14) 0.0629(12) Uani 1 1 d . . .
H14A H 0.2663 0.4389 0.2978 0.075 Uiso 1 1 calc R . .
C15 C 0.3575(4) 0.38436(19) 0.30880(19) 0.0822(16) Uani 1 1 d . . .
H15A H 0.3666 0.3735 0.2780 0.099 Uiso 1 1 calc R . .
C16 C 0.4025(3) 0.36166(18) 0.3413(2) 0.0706(14) Uani 1 1 d . . .
C17 C 0.3855(3) 0.3752(2) 0.38516(19) 0.0722(14) Uani 1 1 d . . .
H17A H 0.4132 0.3571 0.4073 0.087 Uiso 1 1 calc R . .
C18 C 0.3275(2) 0.41551(18) 0.39679(15) 0.0570(10) Uani 1 1 d . . .
H18A H 0.3179 0.4259 0.4275 0.068 Uiso 1 1 calc R . .
O19 O 0.4649(3) 0.32440(17) 0.3326(2) 0.132(2) Uani 1 1 d . . .
C20 C 0.5229(5) 0.3299(3) 0.3129(4) 0.181(5) Uani 1 1 d . . .
H20A H 0.5399 0.3713 0.3242 0.217 Uiso 1 1 calc R . .
H20B H 0.4945 0.3234 0.2802 0.217 Uiso 1 1 calc R . .
C21 C 0.5958(3) 0.3049(2) 0.3106(2) 0.0886(17) Uani 1 1 d . . .
H21A H 0.6137 0.3076 0.2821 0.106 Uiso 1 1 calc R . .
H21B H 0.5865 0.2638 0.3083 0.106 Uiso 1 1 calc R . .
C22 C 0.6627(5) 0.3299(4) 0.3496(4) 0.210(6) Uani 1 1 d . . .
H22A H 0.6894 0.2974 0.3593 0.252 Uiso 1 1 calc R . .
H22B H 0.6348 0.3502 0.3749 0.252 Uiso 1 1 calc R . .
C23 C 0.7317(3) 0.36900(18) 0.34954(17) 0.0605(11) Uani 1 1 d . . .
H23A H 0.7758 0.3456 0.3369 0.073 Uiso 1 1 calc R . .
H23B H 0.7565 0.3895 0.3821 0.073 Uiso 1 1 calc R . .
C24 C 0.7121(3) 0.41327(18) 0.32322(16) 0.0597(10) Uani 1 1 d . . .
H24A H 0.6632 0.4338 0.3328 0.072 Uiso 1 1 calc R . .
H24B H 0.6954 0.3934 0.2898 0.072 Uiso 1 1 calc R . .
C25 C 0.7846(2) 0.45696(16) 0.33025(14) 0.0476(9) Uani 1 1 d . . .
H25A H 0.8352 0.4366 0.3233 0.057 Uiso 1 1 calc R . .
H25B H 0.7979 0.4796 0.3631 0.057 Uiso 1 1 calc R . .
C26 C 0.7649(2) 0.49773(15) 0.29974(13) 0.0433(8) Uani 1 1 d . . .
H26A H 0.7574 0.4755 0.2669 0.052 Uiso 1 1 calc R . .
H26B H 0.7110 0.5149 0.3043 0.052 Uiso 1 1 calc R . .
C27 C 0.8331(2) 0.54537(15) 0.30990(13) 0.0421(8) Uani 1 1 d . . .
H27A H 0.8873 0.5279 0.3065 0.051 Uiso 1 1 calc R . .
H27B H 0.8392 0.5681 0.3425 0.051 Uiso 1 1 calc R . .
C28 C 0.8170(2) 0.58617(15) 0.27892(13) 0.0430(8) Uani 1 1 d . . .
H28A H 0.8635 0.6164 0.2890 0.052 Uiso 1 1 calc R . .
H28B H 0.8179 0.5644 0.2467 0.052 Uiso 1 1 calc R . .
C29 C 0.7340(2) 0.61438(15) 0.27960(12) 0.0401(8) Uani 1 1 d . . .
H29A H 0.7284 0.6409 0.2599 0.048 Uiso 1 1 calc R . .
H29B H 0.6864 0.5850 0.2674 0.048 Uiso 1 1 calc R . .
O30 O 0.73247(13) 0.64535(9) 0.32658(8) 0.0370(5) Uani 1 1 d . . .
C31 C 0.65518(19) 0.66033(13) 0.33674(11) 0.0317(7) Uani 1 1 d . . .
C32 C 0.65364(19) 0.68277(13) 0.38297(11) 0.0342(7) Uani 1 1 d . . .
H32A H 0.7044 0.6884 0.4056 0.041 Uiso 1 1 calc R . .
C33 C 0.5781(2) 0.69706(13) 0.39636(11) 0.0344(7) Uani 1 1 d . . .
H33A H 0.5779 0.7122 0.4283 0.041 Uiso 1 1 calc R . .
C34 C 0.50243(19) 0.68984(12) 0.36440(11) 0.0309(7) Uani 1 1 d . . .
C35 C 0.5056(2) 0.66953(14) 0.31776(11) 0.0374(7) Uani 1 1 d . . .
H35A H 0.4552 0.6656 0.2951 0.045 Uiso 1 1 calc R . .
C36 C 0.5811(2) 0.65491(14) 0.30361(12) 0.0395(7) Uani 1 1 d . . .
H36A H 0.5821 0.6413 0.2717 0.047 Uiso 1 1 calc R . .
C37 C 0.2537(2) 0.74734(15) 0.50685(14) 0.0482(9) Uani 1 1 d . . .
H37A H 0.2067 0.7644 0.5211 0.058 Uiso 1 1 calc R . .
H37B H 0.2523 0.7593 0.4783 0.058 Uiso 1 1 calc R . .
O38 O 0.24262(14) 0.68545(10) 0.49516(8) 0.0427(5) Uani 1 1 d . . .
C39 C 0.2673(2) 0.65554(15) 0.45391(12) 0.0398(7) Uani 1 1 d . . .
H39A H 0.2776 0.6832 0.4367 0.048 Uiso 1 1 calc R . .
H39B H 0.2204 0.6281 0.4344 0.048 Uiso 1 1 calc R . .
C40 C 0.34560(18) 0.62332(13) 0.46182(11) 0.0327(7) Uani 1 1 d . . .
N41 N 0.37188(14) 0.59460(11) 0.42300(8) 0.0281(5) Uani 1 1 d . . .
C42 C 0.44114(18) 0.56420(13) 0.42706(11) 0.0326(7) Uani 1 1 d . . .
C43 C 0.4831(2) 0.56027(16) 0.47015(12) 0.0437(8) Uani 1 1 d . . .
H43A H 0.5310 0.5382 0.4726 0.052 Uiso 1 1 calc R . .
C44 C 0.4546(2) 0.58846(16) 0.50924(12) 0.0468(9) Uani 1 1 d . . .
H44A H 0.4823 0.5854 0.5387 0.056 Uiso 1 1 calc R . .
C45 C 0.3860(2) 0.62104(16) 0.50544(12) 0.0414(8) Uani 1 1 d . . .
H45A H 0.3667 0.6416 0.5322 0.050 Uiso 1 1 calc R . .
C46 C 0.4703(2) 0.53454(15) 0.38370(12) 0.0394(7) Uani 1 1 d . . .
H46A H 0.4277 0.5036 0.3648 0.047 Uiso 1 1 calc R . .
H46B H 0.4746 0.5622 0.3656 0.047 Uiso 1 1 calc R . .
O47 O 0.54968(14) 0.51082(10) 0.39254(9) 0.0445(6) Uani 1 1 d . . .
C48 C 0.6185(2) 0.55237(16) 0.40334(14) 0.0453(8) Uani 1 1 d . . .
H48A H 0.5998 0.5906 0.4174 0.054 Uiso 1 1 calc R . .
H48B H 0.6363 0.5536 0.3745 0.054 Uiso 1 1 calc R . .
C49 C 0.6926(2) 0.53937(14) 0.43624(12) 0.0366(7) Uani 1 1 d . . .
C50 C 0.6962(2) 0.49018(14) 0.45100(12) 0.0402(8) Uani 1 1 d . . .
H50A H 0.6505 0.4620 0.4394 0.048 Uiso 1 1 calc R . .
C51 C 0.7649(2) 0.48124(14) 0.48224(12) 0.0397(8) Uani 1 1 d . . .
H51A H 0.7656 0.4471 0.4918 0.048 Uiso 1 1 calc R . .
C52 C 0.8330(2) 0.52148(14) 0.49993(11) 0.0353(7) Uani 1 1 d . . .
C53 C 0.8311(2) 0.57038(15) 0.48470(14) 0.0484(9) Uani 1 1 d . . .
H53A H 0.8772 0.5983 0.4959 0.058 Uiso 1 1 calc R . .
C54 C 0.7619(2) 0.57852(15) 0.45319(14) 0.0499(9) Uani 1 1 d . . .
H54A H 0.7619 0.6120 0.4429 0.060 Uiso 1 1 calc R . .
O55 O 0.89621(14) 0.50862(10) 0.53168(8) 0.0420(5) Uani 1 1 d . . .
C56 C 0.9741(2) 0.54426(16) 0.54913(13) 0.0436(8) Uani 1 1 d . . .
H56A H 0.9792 0.5684 0.5283 0.052 Uiso 1 1 calc R . .
H56B H 1.0223 0.5196 0.5493 0.052 Uiso 1 1 calc R . .
C57 C 0.9777(2) 0.58213(15) 0.59728(12) 0.0399(8) Uani 1 1 d . . .
H57A H 1.0349 0.6015 0.6091 0.048 Uiso 1 1 calc R . .
H57B H 0.9694 0.5577 0.6174 0.048 Uiso 1 1 calc R . .
C58 C 0.9133(2) 0.62768(14) 0.60139(12) 0.0370(7) Uani 1 1 d . . .
H58A H 0.9238 0.6541 0.5832 0.044 Uiso 1 1 calc R . .
H58B H 0.8560 0.6090 0.5882 0.044 Uiso 1 1 calc R . .
C59 C 0.9172(2) 0.66184(15) 0.65127(12) 0.0402(8) Uani 1 1 d . . .
H59A H 0.9061 0.6351 0.6692 0.048 Uiso 1 1 calc R . .
H59B H 0.9751 0.6795 0.6645 0.048 Uiso 1 1 calc R . .
C60 C 0.8557(2) 0.70849(15) 0.65745(12) 0.0424(8) Uani 1 1 d . . .
H60A H 0.7982 0.6916 0.6418 0.051 Uiso 1 1 calc R . .
H60B H 0.8702 0.7374 0.6423 0.051 Uiso 1 1 calc R . .
C61 C 0.8559(2) 0.73803(16) 0.70810(13) 0.0489(9) Uani 1 1 d . . .
H61A H 0.8312 0.7106 0.7216 0.059 Uiso 1 1 calc R . .
H61B H 0.9150 0.7481 0.7249 0.059 Uiso 1 1 calc R . .
C62 C 0.8072(2) 0.79205(16) 0.71585(14) 0.0509(9) Uani 1 1 d . . .
H62A H 0.8134 0.8093 0.7495 0.061 Uiso 1 1 calc R . .
H62B H 0.8332 0.8199 0.7033 0.061 Uiso 1 1 calc R . .
C63 C 0.7134(2) 0.78297(16) 0.69406(14) 0.0505(9) Uani 1 1 d . . .
H63A H 0.7066 0.7645 0.6605 0.061 Uiso 1 1 calc R . .
H63B H 0.6864 0.7566 0.7076 0.061 Uiso 1 1 calc R . .
C64 C 0.6686(2) 0.83816(17) 0.70104(15) 0.0558(10) Uani 1 1 d . . .
H64A H 0.6737 0.8558 0.7346 0.067 Uiso 1 1 calc R . .
H64B H 0.6974 0.8650 0.6887 0.067 Uiso 1 1 calc R . .
C65 C 0.5763(2) 0.83069(19) 0.67816(14) 0.0564(10) Uani 1 1 d . . .
H65A H 0.5468 0.8027 0.6890 0.068 Uiso 1 1 calc R . .
H65B H 0.5499 0.8676 0.6861 0.068 Uiso 1 1 calc R . .
O66 O 0.57005(15) 0.81064(12) 0.62909(9) 0.0528(6) Uani 1 1 d . . .
C67 C 0.4911(2) 0.79859(15) 0.60149(13) 0.0440(8) Uani 1 1 d . . .
C68 C 0.4169(2) 0.80322(15) 0.61772(13) 0.0435(8) Uani 1 1 d . . .
H68A H 0.4182 0.8167 0.6499 0.052 Uiso 1 1 calc R . .
C69 C 0.3403(2) 0.78801(14) 0.58662(12) 0.0414(8) Uani 1 1 d . . .
H69A H 0.2896 0.7909 0.5981 0.050 Uiso 1 1 calc R . .
C70 C 0.3360(2) 0.76897(14) 0.53984(12) 0.0395(7) Uani 1 1 d . . .
C71 C 0.4113(2) 0.76733(17) 0.52396(14) 0.0514(9) Uani 1 1 d . . .
H71A H 0.4100 0.7560 0.4917 0.062 Uiso 1 1 calc R . .
C72 C 0.4874(2) 0.78191(18) 0.55446(13) 0.0530(10) Uani 1 1 d . . .
H72A H 0.5380 0.7805 0.5430 0.064 Uiso 1 1 calc R . .
Pd2 Pd 0.690668(12) 0.400339(9) 0.155438(7) 0.02648(6) Uani 1 1 d . . .
C81 C 0.5524(2) 0.30520(15) 0.15276(13) 0.0434(8) Uani 1 1 d . . .
H81A H 0.5131 0.3361 0.1524 0.052 Uiso 1 1 calc R . .
H81B H 0.5400 0.2854 0.1753 0.052 Uiso 1 1 calc R . .
N82 N 0.63930(16) 0.33081(11) 0.16812(9) 0.0348(6) Uani 1 1 d . . .
C83 C 0.6938(2) 0.30444(14) 0.19377(11) 0.0385(7) Uani 1 1 d . . .
O83 O 0.67851(17) 0.26112(11) 0.20544(9) 0.0534(7) Uani 1 1 d . . .
C84 C 0.7813(2) 0.33362(13) 0.20832(11) 0.0343(7) Uani 1 1 d . . .
N85 N 0.79059(15) 0.37779(10) 0.19068(8) 0.0296(5) Uani 1 1 d . . .
C86 C 0.86118(19) 0.41198(13) 0.20195(10) 0.0303(6) Uani 1 1 d . . .
C87 C 0.9298(2) 0.40171(14) 0.23242(11) 0.0371(7) Uani 1 1 d . . .
H87A H 0.9806 0.4254 0.2408 0.045 Uiso 1 1 calc R . .
C88 C 0.9225(2) 0.35547(15) 0.25057(12) 0.0422(8) Uani 1 1 d . . .
H88A H 0.9692 0.3473 0.2713 0.051 Uiso 1 1 calc R . .
C89 C 0.8482(2) 0.32108(14) 0.23893(11) 0.0404(8) Uani 1 1 d . . .
H89A H 0.8434 0.2898 0.2516 0.049 Uiso 1 1 calc R . .
C90 C 0.85447(19) 0.46040(13) 0.17927(10) 0.0309(6) Uani 1 1 d . . .
O90 O 0.91733(13) 0.49230(10) 0.18379(8) 0.0425(6) Uani 1 1 d . . .
N91 N 0.77577(15) 0.46282(10) 0.15616(9) 0.0292(5) Uani 1 1 d . . .
C92 C 0.7609(2) 0.50850(13) 0.13337(11) 0.0327(7) Uani 1 1 d . . .
H92A H 0.8073 0.5387 0.1469 0.039 Uiso 1 1 calc R . .
H92B H 0.7078 0.5258 0.1396 0.039 Uiso 1 1 calc R . .
C93 C 0.75489(19) 0.48827(13) 0.08188(11) 0.0327(7) Uani 1 1 d . . .
C94 C 0.8012(2) 0.44443(13) 0.06156(11) 0.0354(7) Uani 1 1 d . . .
H94A H 0.8377 0.4262 0.0807 0.042 Uiso 1 1 calc R . .
C95 C 0.7954(2) 0.42657(14) 0.01411(13) 0.0413(8) Uani 1 1 d . . .
H95A H 0.8275 0.3962 0.0011 0.050 Uiso 1 1 calc R . .
C96 C 0.7429(2) 0.45294(14) -0.01428(12) 0.0400(8) Uani 1 1 d . . .
C97 C 0.6970(2) 0.49722(14) 0.00539(12) 0.0448(8) Uani 1 1 d . . .
H97A H 0.6615 0.5160 -0.0137 0.054 Uiso 1 1 calc R . .
C98 C 0.7027(2) 0.51442(14) 0.05294(12) 0.0408(8) Uani 1 1 d . . .
H98A H 0.6703 0.5446 0.0659 0.049 Uiso 1 1 calc R . .
O99 O 0.73038(18) 0.43779(10) -0.06200(8) 0.0503(6) Uani 1 1 d . . .
C100 C 0.7798(3) 0.39402(17) -0.08312(14) 0.0545(10) Uani 1 1 d . . .
H10A H 0.7654 0.3576 -0.0768 0.065 Uiso 1 1 calc R . .
H10B H 0.8404 0.4047 -0.0699 0.065 Uiso 1 1 calc R . .
C101 C 0.7629(3) 0.3864(2) -0.13431(15) 0.0694(12) Uani 1 1 d . . .
H10C H 0.7766 0.4237 -0.1395 0.083 Uiso 1 1 calc R . .
H10D H 0.8026 0.3592 -0.1475 0.083 Uiso 1 1 calc R . .
C102 C 0.6756(3) 0.36557(18) -0.16135(15) 0.0627(11) Uani 1 1 d . . .
H10E H 0.6356 0.3946 -0.1514 0.075 Uiso 1 1 calc R . .
H10F H 0.6741 0.3608 -0.1946 0.075 Uiso 1 1 calc R . .
C103 C 0.6482(3) 0.31004(19) -0.15480(16) 0.0630(11) Uani 1 1 d . . .
H10G H 0.6333 0.3174 -0.1240 0.076 Uiso 1 1 calc R . .
H10H H 0.6962 0.2851 -0.1552 0.076 Uiso 1 1 calc R . .
C104 C 0.5716(3) 0.27765(18) -0.19202(16) 0.0661(12) Uani 1 1 d . . .
H10I H 0.5237 0.3026 -0.1927 0.079 Uiso 1 1 calc R . .
H10J H 0.5868 0.2680 -0.2228 0.079 Uiso 1 1 calc R . .
C105 C 0.5454(3) 0.22282(19) -0.18134(17) 0.0657(11) Uani 1 1 d . . .
H10K H 0.5088 0.1975 -0.2094 0.079 Uiso 1 1 calc R . .
H10L H 0.5964 0.2025 -0.1736 0.079 Uiso 1 1 calc R . .
C106 C 0.4998(3) 0.23353(18) -0.14276(16) 0.0631(11) Uani 1 1 d . . .
H10M H 0.4414 0.2426 -0.1540 0.076 Uiso 1 1 calc R . .
H10N H 0.5276 0.2675 -0.1182 0.076 Uiso 1 1 calc R . .
C107 C 0.4963(3) 0.18285(19) -0.12180(15) 0.0600(11) Uani 1 1 d . . .
H10O H 0.4734 0.1477 -0.1466 0.072 Uiso 1 1 calc R . .
H10P H 0.5540 0.1763 -0.1071 0.072 Uiso 1 1 calc R . .
C108 C 0.4413(3) 0.1951(2) -0.08626(16) 0.0688(12) Uani 1 1 d . . .
H10Q H 0.4637 0.2312 -0.0625 0.083 Uiso 1 1 calc R . .
H10R H 0.3839 0.2013 -0.1016 0.083 Uiso 1 1 calc R . .
C109 C 0.4349(3) 0.1492(2) -0.06255(15) 0.0721(14) Uani 1 1 d . . .
H10S H 0.3838 0.1541 -0.0489 0.086 Uiso 1 1 calc R . .
H10T H 0.4274 0.1116 -0.0860 0.086 Uiso 1 1 calc R . .
O110 O 0.50629(19) 0.14846(13) -0.02677(10) 0.0658(8) Uani 1 1 d . . .
C111 C 0.5111(2) 0.18756(17) 0.01603(13) 0.0503(9) Uani 1 1 d . . .
C112 C 0.4564(2) 0.22927(17) 0.02663(13) 0.0512(10) Uani 1 1 d . . .
H11A H 0.4098 0.2329 0.0037 0.061 Uiso 1 1 calc R . .
C113 C 0.4690(2) 0.26627(17) 0.07087(14) 0.0486(9) Uani 1 1 d . . .
H11B H 0.4300 0.2947 0.0778 0.058 Uiso 1 1 calc R . .
C114 C 0.5367(2) 0.26295(15) 0.10520(12) 0.0406(8) Uani 1 1 d . . .
C115 C 0.5909(2) 0.21940(15) 0.09393(12) 0.0438(8) Uani 1 1 d . . .
H11C H 0.6372 0.2154 0.1169 0.053 Uiso 1 1 calc R . .
C116 C 0.5787(2) 0.18190(17) 0.04996(13) 0.0490(9) Uani 1 1 d . . .
H11D H 0.6162 0.1525 0.0430 0.059 Uiso 1 1 calc R . .
C117 C 0.5048(2) 0.50406(19) 0.26495(12) 0.0520(10) Uani 1 1 d . . .
H11E H 0.5018 0.5344 0.2934 0.062 Uiso 1 1 calc R . .
H11F H 0.5349 0.4725 0.2742 0.062 Uiso 1 1 calc R . .
O118 O 0.55165(14) 0.52678(11) 0.23725(8) 0.0448(6) Uani 1 1 d . . .
C119 C 0.5902(2) 0.48587(15) 0.20720(11) 0.0383(7) Uani 1 1 d . . .
H11G H 0.5964 0.4513 0.2185 0.046 Uiso 1 1 calc R . .
H11H H 0.6474 0.5014 0.2081 0.046 Uiso 1 1 calc R . .
C120 C 0.54246(18) 0.46855(13) 0.15765(11) 0.0313(7) Uani 1 1 d . . .
N121 N 0.57927(14) 0.43037(10) 0.12716(8) 0.0274(5) Uani 1 1 d . . .
C122 C 0.53903(18) 0.41134(13) 0.08238(10) 0.0293(6) Uani 1 1 d . . .
C123 C 0.45967(19) 0.42802(15) 0.06783(11) 0.0357(7) Uani 1 1 d . . .
H12C H 0.4305 0.4124 0.0368 0.043 Uiso 1 1 calc R . .
C124 C 0.4227(2) 0.46742(16) 0.09837(12) 0.0412(8) Uani 1 1 d . . .
H12D H 0.3686 0.4798 0.0884 0.049 Uiso 1 1 calc R . .
C125 C 0.46544(19) 0.48877(14) 0.14370(12) 0.0368(7) Uani 1 1 d . . .
H12E H 0.4420 0.5171 0.1650 0.044 Uiso 1 1 calc R . .
C126 C 0.58394(19) 0.36978(14) 0.05059(10) 0.0327(7) Uani 1 1 d . . .
H12F H 0.6369 0.3889 0.0487 0.039 Uiso 1 1 calc R . .
H12G H 0.5989 0.3371 0.0635 0.039 Uiso 1 1 calc R . .
O127 O 0.53344(14) 0.34906(9) 0.00552(7) 0.0366(5) Uani 1 1 d . . .
C128 C 0.5403(2) 0.38564(14) -0.02339(11) 0.0383(7) Uani 1 1 d . . .
H12H H 0.5938 0.3801 -0.0346 0.046 Uiso 1 1 calc R . .
H12I H 0.5407 0.4261 -0.0054 0.046 Uiso 1 1 calc R . .
C129 C 0.46713(19) 0.37211(13) -0.06385(11) 0.0345(7) Uani 1 1 d . . .
C130 C 0.4721(2) 0.39255(14) -0.10164(11) 0.0366(7) Uani 1 1 d . . .
H13A H 0.5218 0.4139 -0.1013 0.044 Uiso 1 1 calc R . .
C131 C 0.4064(2) 0.38244(14) -0.13965(11) 0.0378(7) Uani 1 1 d . . .
H13B H 0.4108 0.3976 -0.1647 0.045 Uiso 1 1 calc R . .
C132 C 0.3338(2) 0.35004(13) -0.14114(11) 0.0375(7) Uani 1 1 d . . .
C133 C 0.3279(2) 0.32920(14) -0.10387(12) 0.0390(7) Uani 1 1 d . . .
H13C H 0.2788 0.3071 -0.1044 0.047 Uiso 1 1 calc R . .
C134 C 0.3944(2) 0.34083(14) -0.06573(11) 0.0370(7) Uani 1 1 d . . .
H13D H 0.3894 0.3268 -0.0402 0.044 Uiso 1 1 calc R . .
O135 O 0.27312(16) 0.34384(11) -0.18021(8) 0.0485(6) Uani 1 1 d . . .
C136 C 0.2012(2) 0.30388(16) -0.19038(14) 0.0543(10) Uani 1 1 d . . .
H13E H 0.2143 0.2752 -0.1728 0.065 Uiso 1 1 calc R . .
H13F H 0.1894 0.2834 -0.2237 0.065 Uiso 1 1 calc R . .
C137 C 0.1236(2) 0.33343(16) -0.17810(14) 0.0540(10) Uani 1 1 d . . .
H13G H 0.0736 0.3068 -0.1939 0.065 Uiso 1 1 calc R . .
H13H H 0.1182 0.3671 -0.1906 0.065 Uiso 1 1 calc R . .
C138 C 0.1218(2) 0.35347(18) -0.12697(14) 0.0517(10) Uani 1 1 d . . .
H13I H 0.1275 0.3203 -0.1138 0.062 Uiso 1 1 calc R . .
H13J H 0.1703 0.3813 -0.1108 0.062 Uiso 1 1 calc R . .
C139 C 0.0410(3) 0.3810(3) -0.11885(17) 0.0793(15) Uani 1 1 d . . .
H13K H 0.0455 0.4209 -0.1208 0.095 Uiso 1 1 calc R . .
H13L H -0.0060 0.3602 -0.1438 0.095 Uiso 1 1 calc R . .
C140 C 0.0204(3) 0.3815(3) -0.0732(2) 0.103(2) Uani 1 1 d . . .
H14D H -0.0371 0.3949 -0.0731 0.124 Uiso 1 1 calc R . .
H14E H 0.0182 0.3415 -0.0714 0.124 Uiso 1 1 calc R . .
C141 C 0.0759(3) 0.4158(2) -0.03131(18) 0.0787(14) Uani 1 1 d . . .
H14F H 0.0847 0.4547 -0.0347 0.094 Uiso 1 1 calc R . .
H14G H 0.1314 0.3988 -0.0286 0.094 Uiso 1 1 calc R . .
C142 C 0.0456(3) 0.4211(3) 0.0127(2) 0.0882(16) Uani 1 1 d . . .
H14H H -0.0058 0.4428 0.0110 0.106 Uiso 1 1 calc R . .
H14I H 0.0277 0.3820 0.0127 0.106 Uiso 1 1 calc R . .
C143 C 0.0990(3) 0.4470(3) 0.05701(19) 0.0908(17) Uani 1 1 d . . .
H14J H 0.1126 0.4875 0.0590 0.109 Uiso 1 1 calc R . .
H14K H 0.1526 0.4277 0.0585 0.109 Uiso 1 1 calc R . .
C144 C 0.0636(3) 0.4452(3) 0.09877(19) 0.0809(14) Uani 1 1 d . . .
H14L H 0.0134 0.4681 0.0989 0.097 Uiso 1 1 calc R . .
H14M H 0.0440 0.4051 0.0949 0.097 Uiso 1 1 calc R . .
C145 C 0.1194(3) 0.4657(2) 0.14379(19) 0.0831(16) Uani 1 1 d . . .
H14N H 0.1407 0.5056 0.1484 0.100 Uiso 1 1 calc R . .
H14O H 0.0880 0.4652 0.1684 0.100 Uiso 1 1 calc R . .
O146 O 0.18967(18) 0.42924(14) 0.14647(11) 0.0727(9) Uani 1 1 d . . .
C147 C 0.2609(2) 0.44838(18) 0.17944(14) 0.0530(9) Uani 1 1 d . . .
C148 C 0.3239(3) 0.40956(16) 0.18148(15) 0.0552(10) Uani 1 1 d . . .
H14B H 0.3138 0.3714 0.1621 0.066 Uiso 1 1 calc R . .
C149 C 0.4003(2) 0.42632(16) 0.21137(13) 0.0478(9) Uani 1 1 d . . .
H14C H 0.4420 0.3994 0.2130 0.057 Uiso 1 1 calc R . .
C150 C 0.4171(2) 0.48228(16) 0.23917(12) 0.0421(8) Uani 1 1 d . . .
C151 C 0.3529(2) 0.51938(16) 0.23762(13) 0.0466(8) Uani 1 1 d . . .
H15B H 0.3627 0.5574 0.2572 0.056 Uiso 1 1 calc R . .
C152 C 0.2754(2) 0.50296(17) 0.20863(13) 0.0473(9) Uani 1 1 d . . .
H15C H 0.2322 0.5291 0.2088 0.057 Uiso 1 1 calc R . .
Pd3 Pd 0.813638(12) 0.086687(9) 0.344113(7) 0.02661(6) Uani 1 1 d . . .
C161 C 0.95265(19) 0.18131(13) 0.34843(12) 0.0376(7) Uani 1 1 d . . .
H16D H 0.9669 0.2000 0.3256 0.045 Uiso 1 1 calc R . .
H16E H 0.9915 0.1504 0.3500 0.045 Uiso 1 1 calc R . .
N162 N 0.86626(16) 0.15579(11) 0.33201(9) 0.0313(5) Uani 1 1 d . . .
C163 C 0.8131(2) 0.18132(13) 0.30492(11) 0.0346(7) Uani 1 1 d . . .
O163 O 0.83046(17) 0.22361(11) 0.29202(9) 0.0513(6) Uani 1 1 d . . .
C164 C 0.7253(2) 0.15294(13) 0.29006(11) 0.0336(7) Uani 1 1 d . . .
N165 N 0.71451(15) 0.10975(10) 0.30845(9) 0.0298(5) Uani 1 1 d . . .
C166 C 0.64366(19) 0.07577(13) 0.29713(11) 0.0322(7) Uani 1 1 d . . .
C167 C 0.5754(2) 0.08570(14) 0.26612(11) 0.0367(7) Uani 1 1 d . . .
H16A H 0.5245 0.0622 0.2577 0.044 Uiso 1 1 calc R . .
C168 C 0.5841(2) 0.13168(16) 0.24760(12) 0.0426(8) Uani 1 1 d . . .
H16B H 0.5378 0.1399 0.2266 0.051 Uiso 1 1 calc R . .
C169 C 0.6589(2) 0.16557(15) 0.25921(12) 0.0414(8) Uani 1 1 d . . .
H16C H 0.6644 0.1966 0.2463 0.050 Uiso 1 1 calc R . .
C170 C 0.6490(2) 0.02816(14) 0.32039(11) 0.0360(7) Uani 1 1 d . . .
O170 O 0.58511(14) -0.00245(11) 0.31713(9) 0.0468(6) Uani 1 1 d . . .
N171 N 0.72765(16) 0.02491(11) 0.34368(9) 0.0331(6) Uani 1 1 d . . .
C172 C 0.7395(2) -0.01673(13) 0.37012(11) 0.0357(7) Uani 1 1 d . . .
H17F H 0.7936 -0.0345 0.3668 0.043 Uiso 1 1 calc R . .
H17G H 0.6936 -0.0473 0.3573 0.043 Uiso 1 1 calc R . .
C173 C 0.74035(18) 0.00943(13) 0.42104(11) 0.0325(7) Uani 1 1 d . . .
C174 C 0.7058(2) 0.06120(13) 0.43766(12) 0.0368(7) Uani 1 1 d . . .
H17B H 0.6798 0.0810 0.4163 0.044 Uiso 1 1 calc R . .
C175 C 0.7083(2) 0.08485(14) 0.48452(11) 0.0361(7) Uani 1 1 d . . .
H17C H 0.6860 0.1209 0.4949 0.043 Uiso 1 1 calc R . .
C176 C 0.7434(2) 0.05575(14) 0.51602(11) 0.0379(7) Uani 1 1 d . . .
C177 C 0.7753(2) 0.00292(15) 0.49998(12) 0.0464(9) Uani 1 1 d . . .
H17D H 0.7976 -0.0181 0.5211 0.056 Uiso 1 1 calc R . .
C178 C 0.7748(2) -0.01928(14) 0.45351(12) 0.0425(8) Uani 1 1 d . . .
H17E H 0.7985 -0.0549 0.4433 0.051 Uiso 1 1 calc R . .
O179 O 0.74887(18) 0.07461(10) 0.56292(8) 0.0494(6) Uani 1 1 d . . .
C180 C 0.7233(2) 0.13103(14) 0.58140(12) 0.0412(8) Uani 1 1 d . . .
H18B H 0.6628 0.1334 0.5689 0.049 Uiso 1 1 calc R . .
H18C H 0.7564 0.1596 0.5729 0.049 Uiso 1 1 calc R . .
C181 C 0.7389(2) 0.14261(15) 0.63340(12) 0.0453(8) Uani 1 1 d . . .
H18D H 0.7073 0.1124 0.6409 0.054 Uiso 1 1 calc R . .
H18E H 0.7158 0.1796 0.6464 0.054 Uiso 1 1 calc R . .
C182 C 0.8316(2) 0.14476(14) 0.65726(13) 0.0456(8) Uani 1 1 d . . .
H18F H 0.8620 0.1199 0.6352 0.055 Uiso 1 1 calc R . .
H18G H 0.8345 0.1283 0.6837 0.055 Uiso 1 1 calc R . .
C183 C 0.8781(2) 0.20425(14) 0.67500(12) 0.0421(8) Uani 1 1 d . . .
H18H H 0.8540 0.2274 0.7008 0.050 Uiso 1 1 calc R . .
H18I H 0.9381 0.2000 0.6875 0.050 Uiso 1 1 calc R . .
C184 C 0.8738(2) 0.23681(14) 0.63842(11) 0.0368(7) Uani 1 1 d . . .
H18J H 0.8817 0.2099 0.6092 0.044 Uiso 1 1 calc R . .
H18K H 0.8169 0.2512 0.6327 0.044 Uiso 1 1 calc R . .
C185 C 0.9394(2) 0.28718(14) 0.65170(12) 0.0373(7) Uani 1 1 d . . .
H18L H 0.9965 0.2726 0.6540 0.045 Uiso 1 1 calc R . .
H18M H 0.9357 0.3124 0.6824 0.045 Uiso 1 1 calc R . .
C186 C 0.92653(19) 0.32195(14) 0.61641(11) 0.0363(7) Uani 1 1 d . . .
H18N H 0.9207 0.2954 0.5851 0.044 Uiso 1 1 calc R . .
H18O H 0.8732 0.3413 0.6178 0.044 Uiso 1 1 calc R . .
C187 C 0.9980(2) 0.36687(14) 0.62396(11) 0.0381(7) Uani 1 1 d . . .
H18P H 1.0498 0.3471 0.6186 0.046 Uiso 1 1 calc R . .
H18Q H 1.0088 0.3901 0.6566 0.046 Uiso 1 1 calc R . .
C188 C 0.9814(2) 0.40721(14) 0.59289(11) 0.0405(8) Uani 1 1 d . . .
H18R H 0.9374 0.4328 0.6029 0.049 Uiso 1 1 calc R . .
H18S H 1.0336 0.4315 0.5975 0.049 Uiso 1 1 calc R . .
C189 C 0.9534(2) 0.37764(14) 0.54165(11) 0.0370(7) Uani 1 1 d . . .
H18T H 0.8990 0.3554 0.5359 0.044 Uiso 1 1 calc R . .
H18U H 0.9456 0.4065 0.5240 0.044 Uiso 1 1 calc R . .
O190 O 1.01669(13) 0.34016(10) 0.52687(8) 0.0383(5) Uani 1 1 d . . .
C191 C 0.99698(18) 0.30409(13) 0.48288(11) 0.0320(7) Uani 1 1 d . . .
C192 C 1.05470(19) 0.26378(14) 0.47142(12) 0.0362(7) Uani 1 1 d . . .
H19A H 1.1048 0.2630 0.4932 0.043 Uiso 1 1 calc R . .
C193 C 1.03932(19) 0.22470(14) 0.42837(12) 0.0364(7) Uani 1 1 d . . .
H19B H 1.0790 0.1969 0.4212 0.044 Uiso 1 1 calc R . .
C194 C 0.96742(19) 0.22473(13) 0.39508(11) 0.0325(7) Uani 1 1 d . . .
C195 C 0.91079(19) 0.26614(14) 0.40688(12) 0.0367(7) Uani 1 1 d . . .
H19C H 0.8616 0.2677 0.3848 0.044 Uiso 1 1 calc R . .
C196 C 0.92469(19) 0.30542(14) 0.45050(11) 0.0351(7) Uani 1 1 d . . .
H19D H 0.8848 0.3330 0.4580 0.042 Uiso 1 1 calc R . .
C197 C 0.9960(2) -0.01704(16) 0.23420(12) 0.0420(8) Uani 1 1 d . . .
H19E H 0.9681 0.0149 0.2243 0.050 Uiso 1 1 calc R . .
H19F H 1.0039 -0.0464 0.2062 0.050 Uiso 1 1 calc R . .
O198 O 0.94224(14) -0.04160(10) 0.25775(8) 0.0397(5) Uani 1 1 d . . .
C199 C 0.9055(2) -0.00126(14) 0.28966(11) 0.0361(7) Uani 1 1 d . . .
H19G H 0.8470 -0.0155 0.2876 0.043 Uiso 1 1 calc R . .
H19H H 0.9028 0.0351 0.2808 0.043 Uiso 1 1 calc R . .
C200 C 0.95249(18) 0.01082(12) 0.33933(11) 0.0310(6) Uani 1 1 d . . .
N201 N 0.92206(14) 0.05215(10) 0.37064(8) 0.0274(5) Uani 1 1 d . . .
C202 C 0.96201(19) 0.06611(12) 0.41556(11) 0.0302(6) Uani 1 1 d . . .
C203 C 1.0329(2) 0.03870(14) 0.42993(11) 0.0378(7) Uani 1 1 d . . .
H20C H 1.0606 0.0491 0.4615 0.045 Uiso 1 1 calc R . .
C204 C 1.0627(2) -0.00376(14) 0.39803(12) 0.0401(8) Uani 1 1 d . . .
H20D H 1.1111 -0.0228 0.4074 0.048 Uiso 1 1 calc R . .
C205 C 1.0215(2) -0.01830(13) 0.35227(11) 0.0350(7) Uani 1 1 d . . .
H20E H 1.0404 -0.0480 0.3300 0.042 Uiso 1 1 calc R . .
C206 C 0.92677(19) 0.11176(13) 0.44920(10) 0.0316(6) Uani 1 1 d . . .
H20F H 0.9139 0.1450 0.4367 0.038 Uiso 1 1 calc R . .
H20G H 0.8742 0.0968 0.4553 0.038 Uiso 1 1 calc R . .
O207 O 0.98925(13) 0.12827(10) 0.49052(8) 0.0395(5) Uani 1 1 d . . .
C208 C 0.9632(2) 0.16865(14) 0.52727(11) 0.0388(7) Uani 1 1 d . . .
H20H H 0.9084 0.1552 0.5319 0.047 Uiso 1 1 calc R . .
H20I H 0.9567 0.2060 0.5203 0.047 Uiso 1 1 calc R . .
C209 C 1.03008(19) 0.17454(13) 0.56995(11) 0.0341(7) Uani 1 1 d . . .
C210 C 1.0313(2) 0.13505(14) 0.59571(12) 0.0416(8) Uani 1 1 d . . .
H21C H 0.9877 0.1054 0.5868 0.050 Uiso 1 1 calc R . .
C211 C 1.0941(2) 0.13790(15) 0.63369(13) 0.0444(8) Uani 1 1 d . . .
H21D H 1.0935 0.1102 0.6504 0.053 Uiso 1 1 calc R . .
C212 C 1.1579(2) 0.18091(15) 0.64767(12) 0.0419(8) Uani 1 1 d . . .
C213 C 1.1568(2) 0.22149(17) 0.62336(13) 0.0528(10) Uani 1 1 d . . .
H21E H 1.1995 0.2518 0.6329 0.063 Uiso 1 1 calc R . .
C214 C 1.0931(2) 0.21776(15) 0.58500(12) 0.0457(8) Uani 1 1 d . . .
H21F H 1.0931 0.2459 0.5687 0.055 Uiso 1 1 calc R . .
O215 O 1.21644(17) 0.17907(12) 0.68604(9) 0.0587(7) Uani 1 1 d . . .
C216 C 1.2938(2) 0.21470(17) 0.69989(14) 0.0534(10) Uani 1 1 d . . .
H21G H 1.3077 0.2292 0.7340 0.064 Uiso 1 1 calc R . .
H21H H 1.2860 0.2481 0.6871 0.064 Uiso 1 1 calc R . .
C217 C 1.3660(2) 0.18233(17) 0.68326(13) 0.0521(10) Uani 1 1 d . . .
H21I H 1.3700 0.1472 0.6938 0.062 Uiso 1 1 calc R . .
H21J H 1.4192 0.2063 0.6978 0.062 Uiso 1 1 calc R . .
C218 C 1.3582(3) 0.16568(17) 0.63136(14) 0.0575(11) Uani 1 1 d . . .
H21K H 1.3047 0.1423 0.6166 0.069 Uiso 1 1 calc R . .
H21L H 1.3558 0.2008 0.6207 0.069 Uiso 1 1 calc R . .
C219 C 1.4296(3) 0.1327(2) 0.61607(17) 0.0747(14) Uani 1 1 d . . .
H21M H 1.4297 0.0960 0.6243 0.090 Uiso 1 1 calc R . .
H21N H 1.4837 0.1548 0.6321 0.090 Uiso 1 1 calc R . .
C220 C 1.4207(3) 0.1203(3) 0.5608(2) 0.0909(17) Uani 1 1 d . . .
H22E H 1.3627 0.1046 0.5450 0.109 Uiso 1 1 calc R . .
H22F H 1.4309 0.1565 0.5531 0.109 Uiso 1 1 calc R . .
C221 C 1.4793(4) 0.0808(3) 0.5452(2) 0.101(2) Uani 1 1 d . . .
H22G H 1.4598 0.0419 0.5449 0.122 Uiso 1 1 calc R . .
H22H H 1.5346 0.0910 0.5668 0.122 Uiso 1 1 calc R . .
C222 C 1.4897(4) 0.0810(3) 0.49497(17) 0.098(2) Uani 1 1 d . . .
H22I H 1.5033 0.1210 0.4953 0.118 Uiso 1 1 calc R . .
H22J H 1.5388 0.0589 0.4879 0.118 Uiso 1 1 calc R . .
C223 C 1.4138(3) 0.0567(2) 0.45550(16) 0.0699(12) Uani 1 1 d . . .
H22K H 1.3952 0.0182 0.4566 0.084 Uiso 1 1 calc R . .
H22L H 1.3664 0.0818 0.4594 0.084 Uiso 1 1 calc R . .
C224 C 1.4365(2) 0.05245(17) 0.40886(13) 0.0514(9) Uani 1 1 d . . .
H22M H 1.4495 0.0916 0.4070 0.062 Uiso 1 1 calc R . .
H22N H 1.4884 0.0314 0.4071 0.062 Uiso 1 1 calc R . .
C225 C 1.3691(2) 0.02312(16) 0.36782(15) 0.0521(9) Uani 1 1 d . . .
H22O H 1.3912 0.0172 0.3391 0.063 Uiso 1 1 calc R . .
H22P H 1.3514 -0.0148 0.3705 0.063 Uiso 1 1 calc R . .
O226 O 1.29819(16) 0.05811(10) 0.36609(9) 0.0520(6) Uani 1 1 d . . .
C227 C 1.2293(2) 0.03805(15) 0.33160(13) 0.0437(8) Uani 1 1 d . . .
C228 C 1.2189(2) -0.01584(15) 0.30052(13) 0.0430(8) Uani 1 1 d . . .
H22C H 1.2624 -0.0417 0.3018 0.052 Uiso 1 1 calc R . .
C229 C 1.1448(2) -0.03211(14) 0.26748(12) 0.0413(8) Uani 1 1 d . . .
H22D H 1.1382 -0.0693 0.2465 0.050 Uiso 1 1 calc R . .
C230 C 1.0801(2) 0.00458(14) 0.26440(12) 0.0388(7) Uani 1 1 d . . .
C231 C 1.0932(2) 0.05963(14) 0.29475(12) 0.0411(8) Uani 1 1 d . . .
H23C H 1.0511 0.0862 0.2925 0.049 Uiso 1 1 calc R . .
C232 C 1.1659(2) 0.07604(15) 0.32786(14) 0.0457(8) Uani 1 1 d . . .
H23D H 1.1731 0.1136 0.3484 0.055 Uiso 1 1 calc R . .
Pd4 Pd 0.212019(13) 0.885184(9) 0.141739(8) 0.02966(6) Uani 1 1 d . . .
C241 C 0.0811(2) 0.77928(14) 0.12297(12) 0.0391(8) Uani 1 1 d . . .
H24F H 0.0898 0.7392 0.1235 0.047 Uiso 1 1 calc R . .
H24G H 0.0768 0.7809 0.0907 0.047 Uiso 1 1 calc R . .
N242 N 0.15501(16) 0.81554(11) 0.15194(9) 0.0338(6) Uani 1 1 d . . .
C243 C 0.1928(2) 0.80052(13) 0.18952(12) 0.0366(7) Uani 1 1 d . . .
O243 O 0.17285(15) 0.75855(10) 0.20225(9) 0.0457(6) Uani 1 1 d . . .
C244 C 0.2670(2) 0.84074(13) 0.21791(11) 0.0337(7) Uani 1 1 d . . .
N245 N 0.28031(16) 0.88497(11) 0.20101(9) 0.0315(6) Uani 1 1 d . . .
C246 C 0.34586(19) 0.92367(14) 0.21893(12) 0.0362(7) Uani 1 1 d . . .
C247 C 0.4034(2) 0.91977(15) 0.25748(12) 0.0417(8) Uani 1 1 d . . .
H24C H 0.4507 0.9466 0.2706 0.050 Uiso 1 1 calc R . .
C248 C 0.3900(2) 0.87513(16) 0.27650(12) 0.0442(8) Uani 1 1 d . . .
H24D H 0.4281 0.8720 0.3033 0.053 Uiso 1 1 calc R . .
C249 C 0.3218(2) 0.83525(15) 0.25688(12) 0.0412(8) Uani 1 1 d . . .
H24E H 0.3130 0.8049 0.2699 0.049 Uiso 1 1 calc R . .
C250 C 0.3479(2) 0.96862(14) 0.19292(12) 0.0394(8) Uani 1 1 d . . .
O250 O 0.39879(16) 1.01070(11) 0.20908(10) 0.0556(7) Uani 1 1 d . . .
N251 N 0.28930(16) 0.95629(11) 0.15369(10) 0.0386(6) Uani 1 1 d . . .
C252 C 0.2797(2) 0.99837(15) 0.12701(13) 0.0409(8) Uani 1 1 d . . .
H25G H 0.2757 0.9783 0.0939 0.049 Uiso 1 1 calc R . .
H25H H 0.3306 1.0252 0.1372 0.049 Uiso 1 1 calc R . .
C253 C 0.2025(2) 1.03233(13) 0.13235(12) 0.0372(7) Uani 1 1 d . . .
C254 C 0.1746(2) 1.04803(14) 0.17328(11) 0.0393(8) Uani 1 1 d . . .
H25C H 0.2043 1.0369 0.1991 0.047 Uiso 1 1 calc R . .
C255 C 0.1040(2) 1.07977(14) 0.17807(12) 0.0432(8) Uani 1 1 d . . .
H25D H 0.0861 1.0898 0.2068 0.052 Uiso 1 1 calc R . .
C256 C 0.0601(2) 1.09664(15) 0.14107(13) 0.0448(8) Uani 1 1 d . . .
C257 C 0.0879(3) 1.08108(19) 0.09941(14) 0.0564(10) Uani 1 1 d . . .
H25E H 0.0584 1.0923 0.0736 0.068 Uiso 1 1 calc R . .
C258 C 0.1577(2) 1.04956(17) 0.09538(13) 0.0508(9) Uani 1 1 d . . .
H25F H 0.1757 1.0394 0.0667 0.061 Uiso 1 1 calc R . .
O259 O -0.00945(17) 1.12824(12) 0.14163(9) 0.0554(7) Uani 1 1 d . . .
C260 C -0.0440(2) 1.14207(16) 0.18263(14) 0.0516(9) Uani 1 1 d . . .
H26C H -0.0012 1.1646 0.2092 0.062 Uiso 1 1 calc R . .
H26D H -0.0608 1.1065 0.1895 0.062 Uiso 1 1 calc R . .
C261 C -0.1202(3) 1.17661(17) 0.17494(17) 0.0617(11) Uani 1 1 d . . .
H26E H -0.1012 1.2132 0.1704 0.074 Uiso 1 1 calc R . .
H26F H -0.1439 1.1860 0.2033 0.074 Uiso 1 1 calc R . .
C262 C -0.1902(3) 1.14763(19) 0.13426(16) 0.0608(11) Uani 1 1 d . . .
H26G H -0.1647 1.1209 0.1108 0.073 Uiso 1 1 calc R . .
H26H H -0.2158 1.1773 0.1202 0.073 Uiso 1 1 calc R . .
C263 C -0.2607(2) 1.11440(18) 0.14507(15) 0.0548(10) Uani 1 1 d . . .
H26I H -0.2996 1.0950 0.1157 0.066 Uiso 1 1 calc R . .
H26J H -0.2930 1.1420 0.1641 0.066 Uiso 1 1 calc R . .
C264 C -0.2310(2) 1.06964(15) 0.17040(13) 0.0436(8) Uani 1 1 d . . .
H26K H -0.1866 1.0484 0.1562 0.052 Uiso 1 1 calc R . .
H26L H -0.2058 1.0894 0.2030 0.052 Uiso 1 1 calc R . .
C265 C -0.3022(2) 1.02724(16) 0.16892(13) 0.0455(8) Uani 1 1 d . . .
H26M H -0.3234 1.0046 0.1365 0.055 Uiso 1 1 calc R . .
H26N H -0.3493 1.0487 0.1799 0.055 Uiso 1 1 calc R . .
C266 C -0.2751(2) 0.98634(15) 0.19832(12) 0.0420(8) Uani 1 1 d . . .
H26O H -0.2224 0.9696 0.1908 0.050 Uiso 1 1 calc R . .
H26P H -0.2629 1.0083 0.2313 0.050 Uiso 1 1 calc R . .
C267 C -0.3415(2) 0.93814(16) 0.19096(13) 0.0457(8) Uani 1 1 d . . .
H26Q H -0.3514 0.9153 0.1582 0.055 Uiso 1 1 calc R . .
H26R H -0.3950 0.9553 0.1966 0.055 Uiso 1 1 calc R . .
C268 C -0.3198(2) 0.89766(16) 0.22149(13) 0.0443(8) Uani 1 1 d . . .
H26S H -0.3196 0.9190 0.2539 0.053 Uiso 1 1 calc R . .
H26T H -0.3648 0.8664 0.2122 0.053 Uiso 1 1 calc R . .
C269 C -0.2357(2) 0.87135(15) 0.21947(12) 0.0416(8) Uani 1 1 d . . .
H26U H -0.1893 0.9016 0.2322 0.050 Uiso 1 1 calc R . .
H26V H -0.2281 0.8438 0.2383 0.050 Uiso 1 1 calc R . .
O270 O -0.23366(14) 0.84256(10) 0.17225(8) 0.0420(5) Uani 1 1 d . . .
C271 C -0.1557(2) 0.82703(14) 0.16294(11) 0.0366(7) Uani 1 1 d . . .
C272 C -0.1511(2) 0.80857(15) 0.11687(12) 0.0429(8) Uani 1 1 d . . .
H27C H -0.2000 0.8064 0.0936 0.051 Uiso 1 1 calc R . .
C273 C -0.0752(2) 0.79329(15) 0.10489(12) 0.0417(8) Uani 1 1 d . . .
H27D H -0.0730 0.7805 0.0730 0.050 Uiso 1 1 calc R . .
C274 C -0.0016(2) 0.79579(13) 0.13750(12) 0.0360(7) Uani 1 1 d . . .
C275 C -0.0079(2) 0.81304(14) 0.18372(11) 0.0386(7) Uani 1 1 d . . .
H27E H 0.0409 0.8143 0.2069 0.046 Uiso 1 1 calc R . .
C276 C -0.0842(2) 0.82865(14) 0.19702(12) 0.0401(7) Uani 1 1 d . . .
H27F H -0.0873 0.8402 0.2288 0.048 Uiso 1 1 calc R . .
C277 C 0.3002(3) 0.7396(2) 0.0272(2) 0.0857(16) Uani 1 1 d . . .
H27G H 0.3455 0.7494 0.0125 0.103 Uiso 1 1 calc R . .
H27H H 0.3158 0.7054 0.0378 0.103 Uiso 1 1 calc R . .
O278 O 0.2948(2) 0.78843(17) 0.06831(13) 0.0871(11) Uani 1 1 d . . .
C279 C 0.2926(2) 0.84011(17) 0.05708(14) 0.0496(9) Uani 1 1 d . . .
H27I H 0.3251 0.8377 0.0325 0.060 Uiso 1 1 calc R . .
H27J H 0.3211 0.8706 0.0846 0.060 Uiso 1 1 calc R . .
C280 C 0.2051(2) 0.85742(14) 0.04084(12) 0.0381(7) Uani 1 1 d . . .
N281 N 0.15669(16) 0.87850(11) 0.07335(9) 0.0332(6) Uani 1 1 d . . .
C282 C 0.0788(2) 0.89388(14) 0.05913(12) 0.0358(7) Uani 1 1 d . . .
C283 C 0.0459(2) 0.88767(15) 0.01254(12) 0.0433(8) Uani 1 1 d . . .
H28C H -0.0099 0.8978 0.0031 0.052 Uiso 1 1 calc R . .
C284 C 0.0945(2) 0.86680(16) -0.01997(12) 0.0453(8) Uani 1 1 d . . .
H28D H 0.0727 0.8625 -0.0518 0.054 Uiso 1 1 calc R . .
C285 C 0.1744(2) 0.85243(14) -0.00555(11) 0.0399(7) Uani 1 1 d . . .
H28E H 0.2091 0.8390 -0.0274 0.048 Uiso 1 1 calc R . .
C286 C 0.02882(19) 0.91915(15) 0.09525(12) 0.0379(7) Uani 1 1 d . . .
H28F H 0.0287 0.8946 0.1163 0.046 Uiso 1 1 calc R . .
H28G H 0.0535 0.9577 0.1137 0.046 Uiso 1 1 calc R . .
O287 O -0.05408(14) 0.92245(11) 0.07159(9) 0.0487(6) Uani 1 1 d . . .
C288 C -0.1070(2) 0.95529(16) 0.09899(13) 0.0458(8) Uani 1 1 d . . .
H28H H -0.0773 0.9923 0.1180 0.055 Uiso 1 1 calc R . .
H28I H -0.1237 0.9344 0.1199 0.055 Uiso 1 1 calc R . .
C289 C -0.1835(2) 0.96519(15) 0.06616(13) 0.0439(8) Uani 1 1 d . . .
C290 C -0.1824(3) 1.00764(17) 0.04473(15) 0.0586(10) Uani 1 1 d . . .
H29C H -0.1327 1.0321 0.0519 0.070 Uiso 1 1 calc R . .
C291 C -0.2505(3) 1.01643(18) 0.01310(15) 0.0619(11) Uani 1 1 d . . .
H29D H -0.2472 1.0471 -0.0004 0.074 Uiso 1 1 calc R . .
C292 C -0.3227(3) 0.98155(19) 0.00110(16) 0.0587(10) Uani 1 1 d . . .
C293 C -0.3262(3) 0.9399(3) 0.0227(2) 0.103(2) Uani 1 1 d . . .
H29E H -0.3762 0.9156 0.0157 0.124 Uiso 1 1 calc R . .
C294 C -0.2569(3) 0.9322(2) 0.0552(2) 0.0884(18) Uani 1 1 d . . .
H29F H -0.2613 0.9030 0.0700 0.106 Uiso 1 1 calc R . .
O295 O -0.3857(2) 0.99466(16) -0.03071(13) 0.0826(10) Uani 1 1 d . . .
C296 C -0.4640(3) 0.9603(3) -0.0482(2) 0.0908(18) Uani 1 1 d . . .
H29G H -0.5115 0.9856 -0.0472 0.109 Uiso 1 1 calc R . .
H29H H -0.4692 0.9350 -0.0283 0.109 Uiso 1 1 calc R . .
C297 C -0.4688(3) 0.9242(2) -0.09750(19) 0.0793(16) Uani 1 1 d . . .
H29I H -0.5264 0.9057 -0.1097 0.095 Uiso 1 1 calc R . .
H29J H -0.4596 0.9498 -0.1166 0.095 Uiso 1 1 calc R . .
C298 C -0.4061(3) 0.8784(2) -0.10290(19) 0.0803(16) Uani 1 1 d . . .
H29K H -0.4148 0.8524 -0.0840 0.096 Uiso 1 1 calc R . .
H29L H -0.3481 0.8965 -0.0915 0.096 Uiso 1 1 calc R . .
C299 C -0.4162(4) 0.8439(3) -0.1534(2) 0.0973(19) Uani 1 1 d . . .
H29M H -0.4765 0.8310 -0.1650 0.117 Uiso 1 1 calc R . .
H29N H -0.4029 0.8706 -0.1709 0.117 Uiso 1 1 calc R . .
C300 C -0.3652(5) 0.7918(3) -0.1662(3) 0.135(3) Uani 1 1 d . . .
H30C H -0.3767 0.7655 -0.1481 0.162 Uiso 1 1 calc R . .
H30D H -0.3871 0.7718 -0.1992 0.162 Uiso 1 1 calc R . .
C301 C -0.2780(4) 0.8003(3) -0.1599(3) 0.127(3) Uani 1 1 d . . .
H30E H -0.2539 0.8171 -0.1266 0.153 Uiso 1 1 calc R . .
H30F H -0.2648 0.8279 -0.1767 0.153 Uiso 1 1 calc R . .
C302 C -0.2368(5) 0.7434(3) -0.1777(3) 0.138(3) Uani 1 1 d . . .
H30G H -0.2617 0.7129 -0.1674 0.165 Uiso 1 1 calc R . .
H30H H -0.2490 0.7319 -0.2119 0.165 Uiso 1 1 calc R . .
C303 C -0.1441(5) 0.7494(3) -0.1603(2) 0.103(2) Uani 1 1 d . . .
H30I H -0.1317 0.7678 -0.1265 0.124 Uiso 1 1 calc R . .
H30J H -0.1179 0.7744 -0.1753 0.124 Uiso 1 1 calc R . .
C304 C -0.1068(5) 0.6918(3) -0.1700(2) 0.101(2) Uani 1 1 d . . .
H30K H -0.1395 0.6652 -0.1593 0.121 Uiso 1 1 calc R . .
H30L H -0.1119 0.6762 -0.2038 0.121 Uiso 1 1 calc R . .
C305 C -0.0167(4) 0.6949(3) -0.1469(2) 0.102(2) Uani 1 1 d . . .
H30M H 0.0084 0.6582 -0.1587 0.122 Uiso 1 1 calc R . .
H30N H 0.0153 0.7258 -0.1534 0.122 Uiso 1 1 calc R . .
O306 O -0.0127(2) 0.70630(14) -0.09802(12) 0.0799(10) Uani 1 1 d . . .
C307 C 0.0662(3) 0.71053(18) -0.07038(18) 0.0688(13) Uani 1 1 d . . .
C308 C 0.1422(4) 0.70964(18) -0.0856(2) 0.0740(15) Uani 1 1 d . . .
H30A H 0.1419 0.7033 -0.1176 0.089 Uiso 1 1 calc R . .
C309 C 0.2165(4) 0.71783(18) -0.0547(2) 0.0727(14) Uani 1 1 d . . .
H30B H 0.2677 0.7183 -0.0654 0.087 Uiso 1 1 calc R . .
C310 C 0.2198(3) 0.72557(16) -0.00786(18) 0.0653(13) Uani 1 1 d . . .
C311 C 0.1434(3) 0.72348(17) 0.00700(19) 0.0663(12) Uani 1 1 d . . .
H31A H 0.1440 0.7270 0.0387 0.080 Uiso 1 1 calc R . .
C312 C 0.0682(3) 0.71643(17) -0.02364(17) 0.0660(13) Uani 1 1 d . . .
H31B H 0.0169 0.7155 -0.0131 0.079 Uiso 1 1 calc R . .
C401 C -0.2245(5) 0.6961(4) -0.0574(3) 0.175(5) Uani 1 1 d . . .
H40A H -0.2461 0.6628 -0.0496 0.263 Uiso 1 1 calc R . .
H40B H -0.1676 0.6897 -0.0635 0.263 Uiso 1 1 calc R . .
H40C H -0.2618 0.7013 -0.0851 0.263 Uiso 1 1 calc R . .
C402 C -0.2217(4) 0.7462(3) -0.01960(19) 0.092(2) Uani 1 1 d . . .
O402 O -0.2561(3) 0.7476(3) 0.01217(15) 0.131(2) Uani 1 1 d . . .
C403 C -0.1792(6) 0.7992(4) -0.0228(3) 0.148(3) Uani 1 1 d . . .
H40D H -0.2161 0.8154 -0.0448 0.222 Uiso 1 1 calc R . .
H40E H -0.1263 0.7899 -0.0334 0.222 Uiso 1 1 calc R . .
H40F H -0.1671 0.8272 0.0077 0.222 Uiso 1 1 calc R . .
C404 C 0.7314(3) 0.7959(3) 0.5683(2) 0.0904(18) Uani 1 1 d . . .
C405 C 0.7400(6) 0.7950(5) 0.5211(4) 0.073(3) Uani 0.50 1 d P . .
O405 O 0.7050(17) 0.7511(16) 0.4940(9) 0.199(13) Uani 0.50 1 d P . .
C406 C 0.7857(7) 0.8480(5) 0.5180(4) 0.091(3) Uani 0.50 1 d P . .
C407 C 0.7149(6) 0.7513(7) 0.5298(4) 0.085(4) Uani 0.50 1 d P . .
O407 O 0.7280(10) 0.7494(8) 0.4874(5) 0.084(3) Uani 0.50 1 d P . .
C408 C 0.6872(9) 0.6971(6) 0.5406(5) 0.111(4) Uani 0.50 1 d P . .

loop_
_atom_site_aniso_label
_atom_site_aniso_U_11
_atom_site_aniso_U_22
_atom_site_aniso_U_33
_atom_site_aniso_U_23
_atom_site_aniso_U_13
_atom_site_aniso_U_12
Pd1 0.02468(11) 0.02755(12) 0.02454(12) 0.00937(9) 0.00091(8) -0.00446(8)
C1 0.0361(17) 0.0287(15) 0.0347(18) 0.0059(14) 0.0037(13) -0.0106(12)
N2 0.0333(13) 0.0306(13) 0.0247(13) 0.0097(11) 0.0033(10) -0.0049(10)
C3 0.0337(16) 0.0265(15) 0.0333(17) 0.0087(14) 0.0095(12) 0.0012(12)
O3 0.0439(13) 0.0319(12) 0.0509(14) 0.0198(11) 0.0113(10) 0.0014(9)
C4 0.0325(15) 0.0282(15) 0.0324(17) 0.0097(14) 0.0083(12) 0.0044(12)
N5 0.0300(12) 0.0301(13) 0.0197(12) 0.0071(11) 0.0048(9) -0.0002(10)
C6 0.0307(15) 0.0329(16) 0.0300(17) 0.0050(14) 0.0036(12) -0.0032(12)
C7 0.0307(16) 0.0435(18) 0.0292(17) 0.0044(15) 0.0001(12) 0.0005(13)
C8 0.0382(18) 0.048(2) 0.0307(18) 0.0083(16) -0.0005(13) 0.0108(15)
C9 0.0376(17) 0.0368(17) 0.0315(17) 0.0097(15) 0.0062(13) 0.0103(13)
C10 0.0358(17) 0.0381(18) 0.0357(18) 0.0110(15) 0.0027(13) -0.0079(13)
O10 0.0453(14) 0.0496(15) 0.0544(16) 0.0175(13) -0.0084(11) -0.0258(12)
N11 0.0334(14) 0.0346(14) 0.0360(15) 0.0133(12) 0.0018(11) -0.0074(11)
C12 0.0420(18) 0.0367(17) 0.0342(17) 0.0187(15) 0.0068(13) -0.0099(13)
C13 0.0402(18) 0.0348(17) 0.049(2) 0.0187(16) 0.0052(15) -0.0120(14)
C14 0.110(4) 0.046(2) 0.049(2) 0.025(2) 0.037(2) 0.013(2)
C15 0.134(5) 0.047(2) 0.086(4) 0.019(3) 0.069(3) 0.007(3)
C16 0.057(3) 0.041(2) 0.112(4) 0.008(3) 0.032(3) -0.0054(19)
C17 0.051(2) 0.061(3) 0.083(4) 0.005(3) -0.016(2) 0.006(2)
C18 0.050(2) 0.056(2) 0.054(2) 0.008(2) -0.0067(18) 0.0012(18)
O19 0.084(3) 0.068(2) 0.242(6) 0.007(3) 0.079(3) 0.006(2)
C20 0.108(6) 0.067(4) 0.390(16) 0.049(6) 0.121(8) 0.029(4)
C21 0.092(4) 0.050(3) 0.125(5) 0.005(3) 0.051(4) -0.007(3)
C22 0.126(6) 0.177(8) 0.338(14) 0.189(10) -0.086(8) -0.095(6)
C23 0.060(3) 0.052(2) 0.074(3) 0.021(2) 0.020(2) 0.0074(19)
C24 0.054(2) 0.060(3) 0.063(3) 0.020(2) 0.0023(19) -0.0037(19)
C25 0.0429(19) 0.045(2) 0.051(2) 0.0117(18) 0.0047(16) 0.0016(15)
C26 0.0388(18) 0.0406(19) 0.043(2) 0.0039(16) 0.0017(15) -0.0026(14)
C27 0.0340(17) 0.0418(19) 0.046(2) 0.0076(16) 0.0040(14) -0.0002(14)
C28 0.0351(17) 0.0452(19) 0.046(2) 0.0081(17) 0.0074(14) -0.0028(14)
C29 0.0370(17) 0.0412(18) 0.0379(19) 0.0060(16) 0.0044(14) -0.0023(14)
O30 0.0326(11) 0.0353(12) 0.0365(13) 0.0017(10) 0.0030(9) -0.0027(9)
C31 0.0337(16) 0.0273(15) 0.0345(18) 0.0105(14) 0.0053(12) -0.0063(12)
C32 0.0344(16) 0.0315(16) 0.0359(18) 0.0147(14) -0.0018(13) -0.0087(12)
C33 0.0408(17) 0.0284(15) 0.0317(17) 0.0071(14) 0.0039(13) -0.0076(13)
C34 0.0327(16) 0.0247(14) 0.0348(17) 0.0095(13) 0.0042(12) -0.0096(12)
C35 0.0344(17) 0.0408(18) 0.0313(18) 0.0050(15) 0.0006(13) -0.0023(13)
C36 0.0395(18) 0.0404(18) 0.0321(18) 0.0021(15) 0.0027(13) 0.0005(14)
C37 0.044(2) 0.044(2) 0.051(2) 0.0061(18) 0.0073(16) 0.0036(16)
O38 0.0407(12) 0.0456(13) 0.0371(13) 0.0014(11) 0.0116(10) -0.0064(10)
C39 0.0341(17) 0.0450(19) 0.0361(19) 0.0048(16) 0.0062(13) -0.0007(14)
C40 0.0295(15) 0.0352(16) 0.0328(17) 0.0115(14) 0.0023(12) -0.0079(12)
N41 0.0271(12) 0.0347(13) 0.0242(13) 0.0141(11) 0.0013(9) -0.0063(10)
C42 0.0280(15) 0.0348(16) 0.0364(18) 0.0153(14) 0.0025(12) -0.0031(12)
C43 0.0381(18) 0.049(2) 0.046(2) 0.0230(18) -0.0007(15) 0.0023(15)
C44 0.0439(19) 0.058(2) 0.039(2) 0.0251(18) -0.0060(15) -0.0067(16)
C45 0.0403(18) 0.051(2) 0.0318(18) 0.0134(16) 0.0022(14) -0.0103(15)
C46 0.0340(17) 0.0400(18) 0.043(2) 0.0124(16) 0.0048(14) 0.0034(13)
O47 0.0339(12) 0.0364(12) 0.0653(16) 0.0173(12) 0.0103(11) 0.0022(9)
C48 0.0363(18) 0.046(2) 0.060(2) 0.0258(18) 0.0107(16) -0.0017(15)
C49 0.0345(16) 0.0370(17) 0.0429(19) 0.0154(15) 0.0129(14) 0.0026(13)
C50 0.0412(18) 0.0347(17) 0.048(2) 0.0160(16) 0.0097(15) -0.0070(14)
C51 0.0460(19) 0.0314(17) 0.046(2) 0.0166(16) 0.0100(15) -0.0009(14)
C52 0.0356(17) 0.0343(17) 0.0396(19) 0.0130(15) 0.0127(13) 0.0017(13)
C53 0.0407(19) 0.0409(19) 0.068(3) 0.0271(19) 0.0042(17) -0.0110(15)
C54 0.045(2) 0.0389(19) 0.074(3) 0.0329(19) 0.0074(18) -0.0040(15)
O55 0.0389(12) 0.0397(13) 0.0493(14) 0.0189(11) 0.0043(10) -0.0023(10)
C56 0.0326(17) 0.048(2) 0.055(2) 0.0205(18) 0.0108(15) 0.0033(14)
C57 0.0290(16) 0.0429(19) 0.051(2) 0.0207(17) 0.0054(14) -0.0022(13)
C58 0.0337(16) 0.0380(17) 0.0423(19) 0.0194(16) 0.0029(13) -0.0030(13)
C59 0.0365(17) 0.0414(18) 0.042(2) 0.0178(16) -0.0014(14) -0.0057(14)
C60 0.0386(18) 0.0417(19) 0.043(2) 0.0130(16) -0.0029(14) -0.0057(14)
C61 0.045(2) 0.046(2) 0.048(2) 0.0104(18) -0.0030(16) -0.0071(16)
C62 0.049(2) 0.047(2) 0.048(2) 0.0050(18) 0.0011(16) -0.0084(16)
C63 0.044(2) 0.047(2) 0.052(2) 0.0025(18) 0.0039(16) -0.0089(16)
C64 0.042(2) 0.052(2) 0.062(3) -0.002(2) 0.0075(17) -0.0049(16)
C65 0.041(2) 0.061(2) 0.057(3) -0.001(2) 0.0097(17) -0.0025(17)
O66 0.0354(13) 0.0611(16) 0.0545(16) 0.0016(14) 0.0122(11) -0.0054(11)
C67 0.0365(18) 0.0371(18) 0.056(2) 0.0085(17) 0.0108(15) -0.0051(14)
C68 0.0392(18) 0.0411(19) 0.046(2) 0.0038(17) 0.0114(15) 0.0002(14)
C69 0.0391(18) 0.0381(18) 0.045(2) 0.0041(16) 0.0148(15) 0.0028(14)
C70 0.0418(18) 0.0303(16) 0.044(2) 0.0058(15) 0.0102(14) -0.0003(13)
C71 0.052(2) 0.053(2) 0.046(2) 0.0034(19) 0.0160(17) -0.0108(17)
C72 0.044(2) 0.063(2) 0.047(2) 0.000(2) 0.0223(17) -0.0126(17)
Pd2 0.02512(11) 0.02588(11) 0.02742(12) 0.00990(9) -0.00051(8) -0.00321(8)
C81 0.0332(17) 0.0417(19) 0.058(2) 0.0202(18) 0.0065(15) -0.0119(14)
N82 0.0355(14) 0.0343(14) 0.0341(15) 0.0128(12) 0.0020(11) -0.0079(11)
C83 0.051(2) 0.0338(17) 0.0303(17) 0.0124(15) 0.0018(14) -0.0069(14)
O83 0.0654(17) 0.0409(14) 0.0561(16) 0.0292(13) -0.0037(13) -0.0157(12)
C84 0.0418(17) 0.0273(15) 0.0318(17) 0.0091(14) 0.0015(13) -0.0013(13)
N85 0.0321(13) 0.0283(13) 0.0269(13) 0.0087(11) 0.0006(10) 0.0008(10)
C86 0.0317(15) 0.0288(15) 0.0273(16) 0.0054(13) 0.0020(12) 0.0001(12)
C87 0.0312(16) 0.0418(18) 0.0330(18) 0.0076(15) -0.0024(13) 0.0015(13)
C88 0.0442(19) 0.046(2) 0.0342(18) 0.0163(16) -0.0051(14) 0.0078(15)
C89 0.053(2) 0.0335(17) 0.0340(18) 0.0140(15) -0.0008(15) 0.0050(14)
C90 0.0315(16) 0.0320(16) 0.0261(16) 0.0057(13) 0.0020(12) -0.0012(12)
O90 0.0297(11) 0.0457(13) 0.0505(14) 0.0180(12) -0.0015(10) -0.0120(10)
N91 0.0296(13) 0.0266(12) 0.0316(14) 0.0113(11) 0.0021(10) -0.0018(10)
C92 0.0374(16) 0.0272(15) 0.0360(18) 0.0150(14) 0.0043(13) -0.0021(12)
C93 0.0337(16) 0.0263(15) 0.0366(18) 0.0100(14) 0.0019(13) -0.0043(12)
C94 0.0384(17) 0.0340(16) 0.0359(18) 0.0150(15) 0.0050(13) 0.0030(13)
C95 0.0440(19) 0.0310(17) 0.049(2) 0.0108(16) 0.0114(15) 0.0042(14)
C96 0.050(2) 0.0296(16) 0.0391(19) 0.0107(15) 0.0051(15) -0.0050(14)
C97 0.063(2) 0.0350(18) 0.0349(19) 0.0140(16) -0.0006(16) 0.0087(16)
C98 0.049(2) 0.0300(16) 0.042(2) 0.0112(15) 0.0039(15) 0.0085(14)
O99 0.0781(18) 0.0405(13) 0.0311(13) 0.0077(11) 0.0110(12) 0.0046(12)
C100 0.061(2) 0.051(2) 0.049(2) 0.0056(19) 0.0175(18) -0.0007(18)
C101 0.086(3) 0.072(3) 0.045(2) 0.002(2) 0.022(2) -0.008(2)
C102 0.084(3) 0.051(2) 0.054(3) 0.010(2) 0.023(2) -0.001(2)
C103 0.062(3) 0.060(3) 0.075(3) 0.025(2) 0.025(2) 0.013(2)
C104 0.081(3) 0.051(2) 0.068(3) 0.011(2) 0.029(2) 0.003(2)
C105 0.066(3) 0.053(2) 0.073(3) 0.005(2) 0.021(2) -0.003(2)
C106 0.067(3) 0.051(2) 0.069(3) 0.007(2) 0.023(2) 0.005(2)
C107 0.053(2) 0.064(3) 0.056(3) 0.015(2) -0.0042(19) -0.0095(19)
C108 0.080(3) 0.067(3) 0.058(3) 0.022(2) 0.005(2) -0.013(2)
C109 0.088(3) 0.073(3) 0.048(2) 0.020(2) -0.009(2) -0.029(3)
O110 0.078(2) 0.0658(19) 0.0444(17) 0.0125(15) -0.0050(14) -0.0185(15)
C111 0.053(2) 0.052(2) 0.044(2) 0.0172(19) 0.0000(17) -0.0191(18)
C112 0.045(2) 0.060(2) 0.048(2) 0.026(2) -0.0067(16) -0.0173(18)
C113 0.0387(19) 0.052(2) 0.058(2) 0.024(2) 0.0030(16) -0.0060(16)
C114 0.0358(17) 0.0406(18) 0.045(2) 0.0163(16) 0.0009(14) -0.0150(14)
C115 0.0377(18) 0.049(2) 0.041(2) 0.0152(17) -0.0034(14) -0.0085(15)
C116 0.048(2) 0.051(2) 0.046(2) 0.0162(19) 0.0017(16) -0.0087(16)
C117 0.052(2) 0.074(3) 0.0281(18) 0.0085(19) 0.0120(15) 0.0001(19)
O118 0.0390(13) 0.0498(14) 0.0384(13) -0.0025(12) 0.0117(10) -0.0047(10)
C119 0.0351(17) 0.0442(19) 0.0299(17) 0.0017(15) 0.0052(13) -0.0012(14)
C120 0.0319(15) 0.0284(15) 0.0348(17) 0.0123(14) 0.0054(12) -0.0051(12)
N121 0.0261(12) 0.0267(12) 0.0290(13) 0.0089(11) 0.0030(10) -0.0034(9)
C122 0.0309(15) 0.0313(16) 0.0259(16) 0.0106(13) 0.0029(12) -0.0026(12)
C123 0.0351(16) 0.050(2) 0.0249(16) 0.0170(15) 0.0038(12) 0.0042(14)
C124 0.0358(17) 0.055(2) 0.0384(19) 0.0222(17) 0.0068(14) 0.0125(15)
C125 0.0356(17) 0.0394(18) 0.0404(19) 0.0161(16) 0.0120(14) 0.0077(13)
C126 0.0311(15) 0.0384(17) 0.0253(16) 0.0069(14) 0.0004(12) 0.0003(12)
O127 0.0430(12) 0.0347(12) 0.0291(12) 0.0094(10) -0.0005(9) -0.0052(9)
C128 0.0402(18) 0.0397(18) 0.0369(18) 0.0138(15) 0.0083(14) -0.0028(14)
C129 0.0354(16) 0.0300(16) 0.0367(18) 0.0077(14) 0.0061(13) 0.0040(12)
C130 0.0442(18) 0.0367(17) 0.0330(18) 0.0129(15) 0.0128(14) 0.0010(14)
C131 0.0473(19) 0.0354(17) 0.0331(18) 0.0132(15) 0.0085(14) 0.0021(14)
C132 0.0439(18) 0.0303(16) 0.0348(18) 0.0085(15) 0.0005(14) 0.0024(13)
C133 0.0382(17) 0.0336(17) 0.046(2) 0.0158(16) 0.0033(14) -0.0019(13)
C134 0.0391(17) 0.0359(17) 0.0396(19) 0.0168(15) 0.0077(14) 0.0018(13)
O135 0.0519(14) 0.0484(14) 0.0409(14) 0.0178(12) -0.0085(11) -0.0073(11)
C136 0.057(2) 0.041(2) 0.052(2) 0.0079(18) -0.0128(18) -0.0102(17)
C137 0.049(2) 0.042(2) 0.063(3) 0.0190(19) -0.0137(18) -0.0129(16)
C138 0.0391(19) 0.062(2) 0.061(2) 0.037(2) -0.0002(16) -0.0054(17)
C139 0.045(2) 0.132(5) 0.076(3) 0.057(3) 0.007(2) 0.013(3)
C140 0.057(3) 0.157(6) 0.091(4) 0.031(4) 0.010(3) -0.003(3)
C141 0.061(3) 0.072(3) 0.083(4) -0.006(3) 0.008(2) -0.002(2)
C142 0.064(3) 0.118(5) 0.091(4) 0.038(4) 0.021(3) 0.007(3)
C143 0.067(3) 0.101(4) 0.084(4) -0.008(3) 0.011(3) -0.007(3)
C144 0.065(3) 0.097(4) 0.086(4) 0.032(3) 0.017(3) -0.001(3)
C145 0.051(3) 0.092(4) 0.084(4) -0.011(3) 0.011(2) 0.003(2)
O146 0.0539(17) 0.079(2) 0.0605(19) -0.0145(17) 0.0023(14) -0.0065(15)
C147 0.043(2) 0.057(2) 0.054(2) 0.009(2) 0.0073(17) -0.0079(17)
C148 0.057(2) 0.0370(19) 0.067(3) 0.0023(19) 0.019(2) -0.0067(17)
C149 0.051(2) 0.046(2) 0.054(2) 0.0217(19) 0.0162(17) 0.0016(16)
C150 0.048(2) 0.052(2) 0.0321(18) 0.0156(17) 0.0171(15) -0.0009(16)
C151 0.046(2) 0.047(2) 0.045(2) 0.0025(18) 0.0183(16) -0.0023(16)
C152 0.046(2) 0.055(2) 0.044(2) 0.0118(19) 0.0176(16) 0.0033(16)
Pd3 0.02716(11) 0.02334(11) 0.02849(13) 0.00704(9) 0.00405(8) -0.00337(8)
C161 0.0315(16) 0.0298(16) 0.051(2) 0.0068(15) 0.0126(14) -0.0071(12)
N162 0.0369(14) 0.0298(13) 0.0277(14) 0.0075(11) 0.0088(11) -0.0048(10)
C163 0.0473(18) 0.0308(16) 0.0270(16) 0.0083(14) 0.0109(13) -0.0051(13)
O163 0.0615(16) 0.0430(14) 0.0541(16) 0.0271(13) 0.0041(12) -0.0120(12)
C164 0.0422(17) 0.0289(16) 0.0297(17) 0.0074(14) 0.0077(13) 0.0017(13)
N165 0.0317(13) 0.0258(12) 0.0300(14) 0.0052(11) 0.0051(10) -0.0003(10)
C166 0.0329(16) 0.0301(16) 0.0310(17) 0.0039(14) 0.0069(12) -0.0020(12)
C167 0.0334(16) 0.0405(18) 0.0303(17) 0.0008(15) 0.0050(13) -0.0002(13)
C168 0.0418(19) 0.050(2) 0.0331(18) 0.0104(16) 0.0012(14) 0.0073(15)
C169 0.050(2) 0.0390(18) 0.0352(19) 0.0135(16) 0.0050(15) 0.0040(15)
C170 0.0345(17) 0.0346(17) 0.0351(18) 0.0045(15) 0.0058(13) -0.0043(13)
O170 0.0370(13) 0.0486(14) 0.0536(15) 0.0171(12) 0.0031(11) -0.0163(11)
N171 0.0364(14) 0.0294(13) 0.0335(15) 0.0097(12) 0.0056(11) -0.0044(10)
C172 0.0428(18) 0.0272(15) 0.0401(19) 0.0138(15) 0.0090(14) -0.0052(13)
C173 0.0302(15) 0.0278(15) 0.0381(18) 0.0099(14) 0.0031(12) -0.0063(12)
C174 0.0362(17) 0.0318(16) 0.046(2) 0.0176(15) 0.0064(14) 0.0024(13)
C175 0.0392(17) 0.0321(16) 0.0402(19) 0.0131(15) 0.0109(14) 0.0028(13)
C176 0.0435(18) 0.0331(17) 0.0347(19) 0.0086(15) 0.0035(14) -0.0044(13)
C177 0.064(2) 0.0342(18) 0.036(2) 0.0106(16) -0.0035(16) 0.0068(16)
C178 0.0466(19) 0.0290(16) 0.046(2) 0.0070(16) -0.0014(15) 0.0034(14)
O179 0.0792(18) 0.0320(12) 0.0354(14) 0.0086(11) 0.0084(12) 0.0045(12)
C180 0.0474(19) 0.0344(17) 0.042(2) 0.0083(16) 0.0138(15) -0.0013(14)
C181 0.059(2) 0.0349(18) 0.045(2) 0.0085(17) 0.0207(17) -0.0048(15)
C182 0.067(2) 0.0305(17) 0.041(2) 0.0117(16) 0.0128(17) 0.0037(16)
C183 0.054(2) 0.0353(18) 0.039(2) 0.0132(16) 0.0096(15) 0.0017(15)
C184 0.0393(17) 0.0348(17) 0.0383(18) 0.0125(15) 0.0094(13) 0.0018(13)
C185 0.0356(17) 0.0370(17) 0.0382(18) 0.0099(15) 0.0056(13) 0.0005(13)
C186 0.0327(16) 0.0356(17) 0.0395(18) 0.0116(15) 0.0029(13) -0.0037(13)
C187 0.0385(17) 0.0397(18) 0.0341(18) 0.0094(15) 0.0043(13) -0.0074(14)
C188 0.0459(19) 0.0331(17) 0.0397(19) 0.0071(15) 0.0066(14) -0.0085(14)
C189 0.0384(17) 0.0350(17) 0.0397(19) 0.0139(15) 0.0084(14) -0.0034(13)
O190 0.0324(11) 0.0402(12) 0.0390(13) 0.0072(11) 0.0049(9) -0.0053(9)
C191 0.0308(15) 0.0294(15) 0.0370(18) 0.0113(14) 0.0072(12) -0.0079(12)
C192 0.0291(16) 0.0393(18) 0.0407(19) 0.0148(16) 0.0033(13) -0.0035(13)
C193 0.0325(16) 0.0359(17) 0.046(2) 0.0163(16) 0.0130(14) 0.0008(13)
C194 0.0310(15) 0.0261(15) 0.0410(19) 0.0093(14) 0.0091(13) -0.0076(12)
C195 0.0300(16) 0.0357(17) 0.042(2) 0.0107(16) 0.0033(13) -0.0015(13)
C196 0.0327(16) 0.0338(16) 0.0388(19) 0.0090(15) 0.0086(13) 0.0014(12)
C197 0.053(2) 0.046(2) 0.0291(18) 0.0084(16) 0.0154(15) 0.0075(15)
O198 0.0397(12) 0.0395(12) 0.0345(13) 0.0000(11) 0.0095(9) -0.0013(10)
C199 0.0351(17) 0.0377(17) 0.0299(17) 0.0002(15) 0.0062(13) 0.0033(13)
C200 0.0315(15) 0.0262(15) 0.0347(17) 0.0077(14) 0.0065(12) -0.0051(12)
N201 0.0284(12) 0.0227(12) 0.0298(14) 0.0056(11) 0.0054(10) -0.0041(9)
C202 0.0340(16) 0.0237(14) 0.0313(17) 0.0070(13) 0.0040(12) -0.0033(12)
C203 0.0433(18) 0.0336(17) 0.0320(18) 0.0058(15) 0.0012(14) 0.0027(14)
C204 0.0405(18) 0.0357(17) 0.043(2) 0.0127(16) 0.0032(14) 0.0063(14)
C205 0.0390(17) 0.0268(15) 0.0384(18) 0.0069(14) 0.0093(13) 0.0015(12)
C206 0.0337(16) 0.0347(16) 0.0245(16) 0.0066(14) 0.0036(12) -0.0022(12)
O207 0.0356(12) 0.0424(13) 0.0309(12) -0.0032(11) 0.0024(9) 0.0043(9)
C208 0.0381(17) 0.0377(18) 0.0366(19) 0.0033(15) 0.0079(14) 0.0023(13)
C209 0.0370(16) 0.0319(16) 0.0325(17) 0.0057(14) 0.0091(13) 0.0014(13)
C210 0.0395(18) 0.0355(17) 0.047(2) 0.0103(16) 0.0052(15) -0.0058(14)
C211 0.0425(19) 0.0391(19) 0.055(2) 0.0234(17) 0.0038(16) -0.0050(15)
C212 0.0418(18) 0.0440(19) 0.0410(19) 0.0200(16) 0.0000(14) -0.0061(15)
C213 0.049(2) 0.054(2) 0.054(2) 0.0255(19) -0.0077(17) -0.0221(17)
C214 0.054(2) 0.0433(19) 0.042(2) 0.0212(17) 0.0009(16) -0.0109(16)
O215 0.0535(15) 0.0676(18) 0.0561(16) 0.0376(15) -0.0138(12) -0.0217(13)
C216 0.054(2) 0.050(2) 0.050(2) 0.0174(19) -0.0111(17) -0.0168(17)
C217 0.054(2) 0.048(2) 0.051(2) 0.0221(19) -0.0088(17) -0.0152(17)
C218 0.073(3) 0.049(2) 0.052(2) 0.025(2) 0.001(2) -0.0131(19)
C219 0.091(4) 0.077(3) 0.068(3) 0.035(3) 0.025(3) -0.008(3)
C220 0.072(3) 0.111(5) 0.109(5) 0.060(4) 0.025(3) 0.014(3)
C221 0.073(4) 0.124(5) 0.119(5) 0.063(4) 0.005(3) 0.001(3)
C222 0.092(4) 0.137(5) 0.057(3) 0.014(3) 0.016(3) -0.034(4)
C223 0.065(3) 0.079(3) 0.069(3) 0.025(3) 0.017(2) -0.005(2)
C224 0.050(2) 0.049(2) 0.052(2) 0.0115(19) 0.0072(17) -0.0058(17)
C225 0.047(2) 0.043(2) 0.062(3) 0.0073(19) 0.0079(18) 0.0012(16)
O226 0.0458(14) 0.0392(13) 0.0610(17) 0.0013(12) 0.0045(12) -0.0001(11)
C227 0.0422(19) 0.0363(18) 0.053(2) 0.0117(17) 0.0129(16) -0.0023(14)
C228 0.0438(19) 0.0356(18) 0.052(2) 0.0113(17) 0.0167(16) 0.0036(14)
C229 0.0454(19) 0.0327(17) 0.045(2) 0.0065(16) 0.0144(15) -0.0002(14)
C230 0.0437(18) 0.0398(18) 0.0391(19) 0.0158(16) 0.0163(14) 0.0010(14)
C231 0.050(2) 0.0322(17) 0.047(2) 0.0138(16) 0.0185(16) 0.0063(14)
C232 0.049(2) 0.0293(17) 0.056(2) 0.0041(17) 0.0151(17) -0.0003(14)
Pd4 0.02999(12) 0.02939(12) 0.03090(13) 0.01243(10) 0.00364(9) -0.00241(8)
C241 0.0470(19) 0.0295(16) 0.0389(19) 0.0073(15) 0.0077(14) -0.0108(14)
N242 0.0401(14) 0.0316(14) 0.0321(14) 0.0118(12) 0.0085(11) -0.0022(11)
C243 0.0405(18) 0.0309(16) 0.0433(19) 0.0149(15) 0.0139(14) 0.0045(13)
O243 0.0527(14) 0.0373(13) 0.0564(16) 0.0259(12) 0.0152(12) 0.0017(10)
C244 0.0389(17) 0.0335(16) 0.0340(17) 0.0139(15) 0.0138(13) 0.0083(13)
N245 0.0350(14) 0.0324(13) 0.0296(14) 0.0114(12) 0.0082(10) 0.0045(11)
C246 0.0311(16) 0.0333(17) 0.0416(19) 0.0077(15) 0.0047(13) 0.0019(13)
C247 0.0352(17) 0.0443(19) 0.040(2) 0.0067(16) 0.0023(14) 0.0063(14)
C248 0.0431(19) 0.053(2) 0.0375(19) 0.0172(17) 0.0036(15) 0.0142(16)
C249 0.0468(19) 0.0432(19) 0.0400(19) 0.0194(16) 0.0124(15) 0.0134(15)
C250 0.0373(17) 0.0368(18) 0.045(2) 0.0148(16) 0.0046(14) -0.0016(14)
O250 0.0480(15) 0.0481(15) 0.0642(18) 0.0210(13) -0.0106(12) -0.0184(12)
N251 0.0339(14) 0.0349(14) 0.0471(17) 0.0175(13) 0.0000(12) -0.0038(11)
C252 0.0392(18) 0.0387(18) 0.050(2) 0.0234(17) 0.0061(15) -0.0071(14)
C253 0.0378(17) 0.0302(16) 0.0435(19) 0.0155(15) 0.0011(14) -0.0076(13)
C254 0.051(2) 0.0387(18) 0.0283(17) 0.0135(15) 0.0020(14) -0.0055(15)
C255 0.052(2) 0.0360(18) 0.041(2) 0.0118(16) 0.0067(15) -0.0052(15)
C256 0.049(2) 0.0435(19) 0.047(2) 0.0193(17) 0.0111(16) 0.0030(15)
C257 0.056(2) 0.072(3) 0.050(2) 0.031(2) 0.0105(18) 0.020(2)
C258 0.052(2) 0.062(2) 0.044(2) 0.023(2) 0.0112(16) 0.0086(18)
O259 0.0601(16) 0.0635(17) 0.0570(17) 0.0322(14) 0.0235(13) 0.0199(13)
C260 0.058(2) 0.042(2) 0.056(2) 0.0117(19) 0.0172(18) 0.0000(17)
C261 0.077(3) 0.039(2) 0.082(3) 0.019(2) 0.042(2) 0.0139(19)
C262 0.063(3) 0.065(3) 0.075(3) 0.041(2) 0.031(2) 0.022(2)
C263 0.052(2) 0.066(3) 0.060(3) 0.033(2) 0.0231(19) 0.0180(19)
C264 0.050(2) 0.0434(19) 0.041(2) 0.0134(17) 0.0151(15) 0.0100(15)
C265 0.046(2) 0.048(2) 0.041(2) 0.0116(17) 0.0073(15) 0.0043(16)
C266 0.0397(18) 0.0412(19) 0.041(2) 0.0062(16) 0.0044(14) -0.0007(14)
C267 0.0389(18) 0.045(2) 0.047(2) 0.0077(17) 0.0020(15) -0.0018(15)
C268 0.0414(19) 0.048(2) 0.043(2) 0.0114(17) 0.0094(15) -0.0066(15)
C269 0.0417(18) 0.0433(19) 0.0376(19) 0.0111(16) 0.0033(14) -0.0052(14)
O270 0.0394(13) 0.0449(13) 0.0363(13) 0.0054(11) 0.0031(10) -0.0035(10)
C271 0.0404(18) 0.0323(16) 0.0362(19) 0.0094(15) 0.0063(14) -0.0067(13)
C272 0.0416(19) 0.0404(19) 0.043(2) 0.0123(16) -0.0004(15) -0.0071(14)
C273 0.053(2) 0.0418(19) 0.0292(18) 0.0091(16) 0.0063(14) -0.0068(15)
C274 0.0394(17) 0.0272(15) 0.0417(19) 0.0113(15) 0.0066(14) -0.0090(13)
C275 0.0400(18) 0.0390(18) 0.0346(18) 0.0099(15) 0.0028(14) -0.0041(14)
C276 0.0464(19) 0.0391(18) 0.0331(18) 0.0081(15) 0.0064(14) -0.0036(14)
C277 0.087(4) 0.055(3) 0.129(5) 0.029(3) 0.047(3) 0.038(3)
O278 0.082(2) 0.102(3) 0.100(3) 0.058(2) 0.028(2) 0.028(2)
C279 0.048(2) 0.054(2) 0.051(2) 0.0214(19) 0.0118(17) 0.0123(17)
C280 0.0421(18) 0.0310(16) 0.043(2) 0.0128(15) 0.0086(14) 0.0006(13)
N281 0.0351(14) 0.0302(13) 0.0342(15) 0.0119(12) 0.0029(11) -0.0034(10)
C282 0.0352(17) 0.0321(16) 0.0409(19) 0.0144(15) 0.0039(13) -0.0026(13)
C283 0.0413(18) 0.050(2) 0.041(2) 0.0170(17) 0.0055(15) 0.0061(15)
C284 0.054(2) 0.048(2) 0.0356(19) 0.0163(17) 0.0069(15) 0.0031(16)
C285 0.054(2) 0.0352(17) 0.0347(18) 0.0127(15) 0.0141(15) 0.0050(15)
C286 0.0353(17) 0.0398(18) 0.0393(19) 0.0142(16) 0.0047(13) -0.0009(13)
O287 0.0353(12) 0.0566(15) 0.0471(15) 0.0046(12) 0.0054(10) 0.0061(11)
C288 0.0399(19) 0.050(2) 0.047(2) 0.0087(18) 0.0136(15) 0.0043(15)
C289 0.0398(18) 0.0418(19) 0.049(2) 0.0086(17) 0.0126(15) 0.0034(14)
C290 0.063(3) 0.049(2) 0.057(3) 0.012(2) 0.0002(19) -0.0146(19)
C291 0.078(3) 0.051(2) 0.054(3) 0.019(2) 0.003(2) -0.005(2)
C292 0.047(2) 0.066(3) 0.072(3) 0.035(2) 0.0120(19) 0.0078(19)
C293 0.047(3) 0.124(5) 0.156(6) 0.100(5) -0.023(3) -0.028(3)
C294 0.047(2) 0.095(4) 0.139(5) 0.080(4) -0.009(3) -0.015(2)
O295 0.0576(19) 0.105(3) 0.100(3) 0.066(2) -0.0016(17) 0.0039(17)
C296 0.043(3) 0.144(5) 0.102(4) 0.069(4) 0.005(3) 0.007(3)
C297 0.036(2) 0.122(4) 0.098(4) 0.073(4) -0.003(2) -0.004(2)
C298 0.044(2) 0.116(4) 0.102(4) 0.075(4) 0.004(2) -0.002(2)
C299 0.085(4) 0.126(5) 0.105(5) 0.075(4) 0.017(3) 0.000(4)
C300 0.111(6) 0.126(6) 0.201(9) 0.098(6) 0.035(6) 0.001(5)
C301 0.108(5) 0.124(6) 0.157(7) 0.076(5) -0.008(5) -0.042(4)
C302 0.170(8) 0.084(4) 0.214(9) 0.073(5) 0.125(7) 0.017(5)
C303 0.148(6) 0.080(4) 0.105(5) 0.035(4) 0.067(4) 0.007(4)
C304 0.145(6) 0.083(4) 0.079(4) 0.007(3) 0.055(4) -0.003(4)
C305 0.121(5) 0.107(5) 0.078(4) 0.004(4) 0.057(4) -0.007(4)
O306 0.107(3) 0.062(2) 0.071(2) -0.0006(17) 0.047(2) -0.0116(18)
C307 0.082(3) 0.040(2) 0.085(4) 0.004(2) 0.038(3) -0.009(2)
C308 0.108(4) 0.041(2) 0.086(4) 0.009(2) 0.064(3) 0.005(2)
C309 0.092(4) 0.039(2) 0.108(4) 0.027(3) 0.061(3) 0.016(2)
C310 0.085(3) 0.0316(19) 0.095(4) 0.020(2) 0.052(3) 0.0165(19)
C311 0.086(3) 0.038(2) 0.088(3) 0.017(2) 0.049(3) 0.010(2)
C312 0.092(3) 0.036(2) 0.081(3) 0.007(2) 0.056(3) -0.002(2)
C401 0.127(7) 0.161(8) 0.191(9) -0.063(7) 0.076(6) -0.010(6)
C402 0.070(3) 0.132(6) 0.047(3) -0.013(3) -0.003(2) 0.032(3)
O402 0.104(3) 0.203(6) 0.057(3) 0.000(3) 0.000(2) 0.001(3)
C403 0.214(10) 0.125(7) 0.084(5) 0.018(5) -0.003(5) -0.003(7)
C404 0.059(3) 0.129(5) 0.070(4) 0.001(4) 0.018(2) 0.004(3)
C405 0.042(5) 0.092(8) 0.071(8) 0.013(7) -0.011(4) 0.001(5)
O405 0.17(2) 0.27(3) 0.107(16) -0.007(16) 0.002(14) -0.045(18)
C406 0.066(6) 0.084(7) 0.125(10) 0.045(7) -0.003(6) 0.023(5)
C407 0.042(5) 0.117(11) 0.071(8) -0.001(8) -0.012(5) 0.026(6)
O407 0.079(6) 0.126(9) 0.027(4) -0.009(5) 0.001(4) 0.001(5)
C408 0.118(11) 0.087(9) 0.111(11) 0.013(8) 0.005(8) 0.018(8)

loop_
_geom_bond_atom_site_label_1
_geom_bond_atom_site_label_2
_geom_bond_distance
_geom_bond_site_symmetry_2
_geom_bond_publ_flag
Pd1 N5 1.942(3) . ?
Pd1 N2 2.031(3) . ?
Pd1 N11 2.033(3) . ?
Pd1 N41 2.077(4) . ?
C1 N2 1.470(4) . ?
C1 C34 1.514(5) . ?
C1 H1A 0.9900 . ?
C1 H1B 0.9900 . ?
N2 C3 1.342(4) . ?
C3 O3 1.243(4) . ?
C3 C4 1.508(4) . ?
C4 N5 1.340(4) . ?
C4 C9 1.385(5) . ?
N5 C6 1.339(4) . ?
C6 C7 1.385(5) . ?
C6 C10 1.515(5) . ?
C7 C8 1.388(5) . ?
C7 H7A 0.9500 . ?
C8 C9 1.393(5) . ?
C8 H8A 0.9500 . ?
C9 H9A 0.9500 . ?
C10 O10 1.234(4) . ?
C10 N11 1.349(4) . ?
N11 C12 1.461(4) . ?
C12 C13 1.515(5) . ?
C12 H12A 0.9900 . ?
C12 H12B 0.9900 . ?
C13 C14 1.368(6) . ?
C13 C18 1.385(5) . ?
C14 C15 1.397(7) . ?
C14 H14A 0.9500 . ?
C15 C16 1.361(8) . ?
C15 H15A 0.9500 . ?
C16 C17 1.378(7) . ?
C16 O19 1.381(6) . ?
C17 C18 1.389(6) . ?
C17 H17A 0.9500 . ?
C18 H18A 0.9500 . ?
O19 C20 1.232(9) . ?
C20 C21 1.340(8) . ?
C20 H20A 0.9900 . ?
C20 H20B 0.9900 . ?
C21 C22 1.439(10) . ?
C21 H21A 0.9900 . ?
C21 H21B 0.9900 . ?
C22 C23 1.461(7) . ?
C22 H22A 0.9900 . ?
C22 H22B 0.9900 . ?
C23 C24 1.511(6) . ?
C23 H23A 0.9900 . ?
C23 H23B 0.9900 . ?
C24 C25 1.519(5) . ?
C24 H24A 0.9900 . ?
C24 H24B 0.9900 . ?
C25 C26 1.532(5) . ?
C25 H25A 0.9900 . ?
C25 H25B 0.9900 . ?
C26 C27 1.518(5) . ?
C26 H26A 0.9900 . ?
C26 H26B 0.9900 . ?
C27 C28 1.539(5) . ?
C27 H27A 0.9900 . ?
C27 H27B 0.9900 . ?
C28 C29 1.515(5) . ?
C28 H28A 0.9900 . ?
C28 H28B 0.9900 . ?
C29 O30 1.441(5) . ?
C29 H29A 0.9900 . ?
C29 H29B 0.9900 . ?
O30 C31 1.376(4) . ?
C31 C32 1.381(5) . ?
C31 C36 1.394(5) . ?
C32 C33 1.382(5) . ?
C32 H32A 0.9500 . ?
C33 C34 1.391(4) . ?
C33 H33A 0.9500 . ?
C34 C35 1.394(5) . ?
C35 C36 1.392(5) . ?
C35 H35A 0.9500 . ?
C36 H36A 0.9500 . ?
C37 O38 1.450(4) . ?
C37 C70 1.502(5) . ?
C37 H37A 0.9900 . ?
C37 H37B 0.9900 . ?
O38 C39 1.413(4) . ?
C39 C40 1.511(5) . ?
C39 H39A 0.9900 . ?
C39 H39B 0.9900 . ?
C40 N41 1.357(4) . ?
C40 C45 1.387(5) . ?
N41 C42 1.354(4) . ?
C42 C43 1.393(5) . ?
C42 C46 1.498(5) . ?
C43 C44 1.377(6) . ?
C43 H43A 0.9500 . ?
C44 C45 1.376(5) . ?
C44 H44A 0.9500 . ?
C45 H45A 0.9500 . ?
C46 O47 1.422(4) . ?
C46 H46A 0.9900 . ?
C46 H46B 0.9900 . ?
O47 C48 1.423(4) . ?
C48 C49 1.507(5) . ?
C48 H48A 0.9900 . ?
C48 H48B 0.9900 . ?
C49 C50 1.385(5) . ?
C49 C54 1.386(5) . ?
C50 C51 1.381(5) . ?
C50 H50A 0.9500 . ?
C51 C52 1.388(5) . ?
C51 H51A 0.9500 . ?
C52 O55 1.371(4) . ?
C52 C53 1.387(5) . ?
C53 C54 1.385(5) . ?
C53 H53A 0.9500 . ?
C54 H54A 0.9500 . ?
O55 C56 1.447(4) . ?
C56 C57 1.506(6) . ?
C56 H56A 0.9900 . ?
C56 H56B 0.9900 . ?
C57 C58 1.527(5) . ?
C57 H57A 0.9900 . ?
C57 H57B 0.9900 . ?
C58 C59 1.521(5) . ?
C58 H58A 0.9900 . ?
C58 H58B 0.9900 . ?
C59 C60 1.515(5) . ?
C59 H59A 0.9900 . ?
C59 H59B 0.9900 . ?
C60 C61 1.526(6) . ?
C60 H60A 0.9900 . ?
C60 H60B 0.9900 . ?
C61 C62 1.526(5) . ?
C61 H61A 0.9900 . ?
C61 H61B 0.9900 . ?
C62 C63 1.525(5) . ?
C62 H62A 0.9900 . ?
C62 H62B 0.9900 . ?
C63 C64 1.515(6) . ?
C63 H63A 0.9900 . ?
C63 H63B 0.9900 . ?
C64 C65 1.510(5) . ?
C64 H64A 0.9900 . ?
C64 H64B 0.9900 . ?
C65 O66 1.435(5) . ?
C65 H65A 0.9900 . ?
C65 H65B 0.9900 . ?
O66 C67 1.371(4) . ?
C67 C72 1.379(6) . ?
C67 C68 1.381(5) . ?
C68 C69 1.389(5) . ?
C68 H68A 0.9500 . ?
C69 C70 1.372(5) . ?
C69 H69A 0.9500 . ?
C70 C71 1.395(5) . ?
C71 C72 1.374(5) . ?
C71 H71A 0.9500 . ?
C72 H72A 0.9500 . ?
Pd2 N85 1.936(3) . ?
Pd2 N91 2.032(3) . ?
Pd2 N82 2.035(3) . ?
Pd2 N121 2.074(3) . ?
C81 N82 1.469(4) . ?
C81 C114 1.515(6) . ?
C81 H81A 0.9900 . ?
C81 H81B 0.9900 . ?
N82 C83 1.350(4) . ?
C83 O83 1.236(4) . ?
C83 C84 1.509(5) . ?
C84 N85 1.344(4) . ?
C84 C89 1.384(5) . ?
N85 C86 1.338(4) . ?
C86 C87 1.379(4) . ?
C86 C90 1.514(4) . ?
C87 C88 1.394(5) . ?
C87 H87A 0.9500 . ?
C88 C89 1.388(5) . ?
C88 H88A 0.9500 . ?
C89 H89A 0.9500 . ?
C90 O90 1.236(4) . ?
C90 N91 1.344(4) . ?
N91 C92 1.461(4) . ?
C92 C93 1.506(5) . ?
C92 H92A 0.9900 . ?
C92 H92B 0.9900 . ?
C93 C94 1.387(5) . ?
C93 C98 1.389(4) . ?
C94 C95 1.387(5) . ?
C94 H94A 0.9500 . ?
C95 C96 1.384(5) . ?
C95 H95A 0.9500 . ?
C96 O99 1.383(5) . ?
C96 C97 1.384(5) . ?
C97 C98 1.389(5) . ?
C97 H97A 0.9500 . ?
C98 H98A 0.9500 . ?
O99 C100 1.428(5) . ?
C100 C101 1.501(6) . ?
C100 H10A 0.9900 . ?
C100 H10B 0.9900 . ?
C101 C102 1.501(6) . ?
C101 H10C 0.9900 . ?
C101 H10D 0.9900 . ?
C102 C103 1.492(6) . ?
C102 H10E 0.9900 . ?
C102 H10F 0.9900 . ?
C103 C104 1.553(6) . ?
C103 H10G 0.9900 . ?
C103 H10H 0.9900 . ?
C104 C105 1.529(6) . ?
C104 H10I 0.9900 . ?
C104 H10J 0.9900 . ?
C105 C106 1.479(6) . ?
C105 H10K 0.9900 . ?
C105 H10L 0.9900 . ?
C106 C107 1.539(6) . ?
C106 H10M 0.9900 . ?
C106 H10N 0.9900 . ?
C107 C108 1.508(6) . ?
C107 H10O 0.9900 . ?
C107 H10P 0.9900 . ?
C108 C109 1.499(6) . ?
C108 H10Q 0.9900 . ?
C108 H10R 0.9900 . ?
C109 O110 1.436(5) . ?
C109 H10S 0.9900 . ?
C109 H10T 0.9900 . ?
O110 C111 1.386(5) . ?
C111 C112 1.367(6) . ?
C111 C116 1.393(5) . ?
C112 C113 1.388(6) . ?
C112 H11A 0.9500 . ?
C113 C114 1.386(5) . ?
C113 H11B 0.9500 . ?
C114 C115 1.396(5) . ?
C115 C116 1.386(6) . ?
C115 H11C 0.9500 . ?
C116 H11D 0.9500 . ?
C117 O118 1.446(4) . ?
C117 C150 1.500(5) . ?
C117 H11E 0.9900 . ?
C117 H11F 0.9900 . ?
O118 C119 1.403(4) . ?
C119 C120 1.511(5) . ?
C119 H11G 0.9900 . ?
C119 H11H 0.9900 . ?
C120 N121 1.361(4) . ?
C120 C125 1.378(4) . ?
N121 C122 1.354(4) . ?
C122 C123 1.379(4) . ?
C122 C126 1.503(5) . ?
C123 C124 1.378(5) . ?
C123 H12C 0.9500 . ?
C124 C125 1.384(5) . ?
C124 H12D 0.9500 . ?
C125 H12E 0.9500 . ?
C126 O127 1.420(4) . ?
C126 H12F 0.9900 . ?
C126 H12G 0.9900 . ?
O127 C128 1.430(4) . ?
C128 C129 1.503(5) . ?
C128 H12H 0.9900 . ?
C128 H12I 0.9900 . ?
C129 C134 1.379(4) . ?
C129 C130 1.393(5) . ?
C130 C131 1.384(5) . ?
C130 H13A 0.9500 . ?
C131 C132 1.395(5) . ?
C131 H13B 0.9500 . ?
C132 O135 1.367(4) . ?
C132 C133 1.387(5) . ?
C133 C134 1.392(5) . ?
C133 H13C 0.9500 . ?
C134 H13D 0.9500 . ?
O135 C136 1.439(4) . ?
C136 C137 1.513(6) . ?
C136 H13E 0.9900 . ?
C136 H13F 0.9900 . ?
C137 C138 1.518(6) . ?
C137 H13G 0.9900 . ?
C137 H13H 0.9900 . ?
C138 C139 1.507(6) . ?
C138 H13I 0.9900 . ?
C138 H13J 0.9900 . ?
C139 C140 1.496(8) . ?
C139 H13K 0.9900 . ?
C139 H13L 0.9900 . ?
C140 C141 1.456(7) . ?
C140 H14D 0.9900 . ?
C140 H14E 0.9900 . ?
C141 C142 1.497(8) . ?
C141 H14F 0.9900 . ?
C141 H14G 0.9900 . ?
C142 C143 1.438(7) . ?
C142 H14H 0.9900 . ?
C142 H14I 0.9900 . ?
C143 C144 1.511(8) . ?
C143 H14J 0.9900 . ?
C143 H14K 0.9900 . ?
C144 C145 1.453(7) . ?
C144 H14L 0.9900 . ?
C144 H14M 0.9900 . ?
C145 O146 1.453(6) . ?
C145 H14N 0.9900 . ?
C145 H14O 0.9900 . ?
O146 C147 1.363(5) . ?
C147 C152 1.375(6) . ?
C147 C148 1.401(6) . ?
C148 C149 1.374(6) . ?
C148 H14B 0.9500 . ?
C149 C150 1.390(5) . ?
C149 H14C 0.9500 . ?
C150 C151 1.386(5) . ?
C151 C152 1.377(5) . ?
C151 H15B 0.9500 . ?
C152 H15C 0.9500 . ?
Pd3 N165 1.939(3) . ?
Pd3 N162 2.027(3) . ?
Pd3 N171 2.032(3) . ?
Pd3 N201 2.073(3) . ?
C161 N162 1.462(4) . ?
C161 C194 1.507(5) . ?
C161 H16D 0.9900 . ?
C161 H16E 0.9900 . ?
N162 C163 1.352(4) . ?
C163 O163 1.243(4) . ?
C163 C164 1.506(5) . ?
C164 N165 1.342(4) . ?
C164 C169 1.384(5) . ?
N165 C166 1.339(4) . ?
C166 C167 1.381(5) . ?
C166 C170 1.508(5) . ?
C167 C168 1.399(5) . ?
C167 H16A 0.9500 . ?
C168 C169 1.389(5) . ?
C168 H16B 0.9500 . ?
C169 H16C 0.9500 . ?
C170 O170 1.240(4) . ?
C170 N171 1.350(4) . ?
N171 C172 1.450(4) . ?
C172 C173 1.517(5) . ?
C172 H17F 0.9900 . ?
C172 H17G 0.9900 . ?
C173 C174 1.391(5) . ?
C173 C178 1.399(5) . ?
C174 C175 1.390(5) . ?
C174 H17B 0.9500 . ?
C175 C176 1.385(5) . ?
C175 H17C 0.9500 . ?
C176 O179 1.372(5) . ?
C176 C177 1.389(5) . ?
C177 C178 1.380(6) . ?
C177 H17D 0.9500 . ?
C178 H17E 0.9500 . ?
O179 C180 1.434(4) . ?
C180 C181 1.513(5) . ?
C180 H18B 0.9900 . ?
C180 H18C 0.9900 . ?
C181 C182 1.531(5) . ?
C181 H18D 0.9900 . ?
C181 H18E 0.9900 . ?
C182 C183 1.533(5) . ?
C182 H18F 0.9900 . ?
C182 H18G 0.9900 . ?
C183 C184 1.528(5) . ?
C183 H18H 0.9900 . ?
C183 H18I 0.9900 . ?
C184 C185 1.527(4) . ?
C184 H18J 0.9900 . ?
C184 H18K 0.9900 . ?
C185 C186 1.528(5) . ?
C185 H18L 0.9900 . ?
C185 H18M 0.9900 . ?
C186 C187 1.523(4) . ?
C186 H18N 0.9900 . ?
C186 H18O 0.9900 . ?
C187 C188 1.532(5) . ?
C187 H18P 0.9900 . ?
C187 H18Q 0.9900 . ?
C188 C189 1.518(5) . ?
C188 H18R 0.9900 . ?
C188 H18S 0.9900 . ?
C189 O190 1.435(4) . ?
C189 H18T 0.9900 . ?
C189 H18U 0.9900 . ?
O190 C191 1.373(4) . ?
C191 C192 1.385(5) . ?
C191 C196 1.389(5) . ?
C192 C193 1.380(5) . ?
C192 H19A 0.9500 . ?
C193 C194 1.393(5) . ?
C193 H19B 0.9500 . ?
C194 C195 1.392(5) . ?
C195 C196 1.395(5) . ?
C195 H19C 0.9500 . ?
C196 H19D 0.9500 . ?
C197 O198 1.448(4) . ?
C197 C230 1.493(5) . ?
C197 H19E 0.9900 . ?
C197 H19F 0.9900 . ?
O198 C199 1.412(4) . ?
C199 C200 1.515(5) . ?
C199 H19G 0.9900 . ?
C199 H19H 0.9900 . ?
C200 N201 1.360(4) . ?
C200 C205 1.379(4) . ?
N201 C202 1.354(4) . ?
C202 C203 1.390(4) . ?
C202 C206 1.499(5) . ?
C203 C204 1.381(5) . ?
C203 H20C 0.9500 . ?
C204 C205 1.382(5) . ?
C204 H20D 0.9500 . ?
C205 H20E 0.9500 . ?
C206 O207 1.420(4) . ?
C206 H20F 0.9900 . ?
C206 H20G 0.9900 . ?
O207 C208 1.417(4) . ?
C208 C209 1.502(5) . ?
C208 H20H 0.9900 . ?
C208 H20I 0.9900 . ?
C209 C214 1.376(5) . ?
C209 C210 1.395(5) . ?
C210 C211 1.376(5) . ?
C210 H21C 0.9500 . ?
C211 C212 1.382(5) . ?
C211 H21D 0.9500 . ?
C212 O215 1.373(4) . ?
C212 C213 1.385(5) . ?
C213 C214 1.389(5) . ?
C213 H21E 0.9500 . ?
C214 H21F 0.9500 . ?
O215 C216 1.440(4) . ?
C216 C217 1.510(6) . ?
C216 H21G 0.9900 . ?
C216 H21H 0.9900 . ?
C217 C218 1.513(6) . ?
C217 H21I 0.9900 . ?
C217 H21J 0.9900 . ?
C218 C219 1.491(7) . ?
C218 H21K 0.9900 . ?
C218 H21L 0.9900 . ?
C219 C220 1.617(8) . ?
C219 H21M 0.9900 . ?
C219 H21N 0.9900 . ?
C220 C221 1.413(8) . ?
C220 H22E 0.9900 . ?
C220 H22F 0.9900 . ?
C221 C222 1.584(8) . ?
C221 H22G 0.9900 . ?
C221 H22H 0.9900 . ?
C222 C223 1.535(7) . ?
C222 H22I 0.9900 . ?
C222 H22J 0.9900 . ?
C223 C224 1.522(6) . ?
C223 H22K 0.9900 . ?
C223 H22L 0.9900 . ?
C224 C225 1.503(5) . ?
C224 H22M 0.9900 . ?
C224 H22N 0.9900 . ?
C225 O226 1.437(4) . ?
C225 H22O 0.9900 . ?
C225 H22P 0.9900 . ?
O226 C227 1.363(5) . ?
C227 C228 1.384(5) . ?
C227 C232 1.396(5) . ?
C228 C229 1.390(5) . ?
C228 H22C 0.9500 . ?
C229 C230 1.388(5) . ?
C229 H22D 0.9500 . ?
C230 C231 1.397(5) . ?
C231 C232 1.375(5) . ?
C231 H23C 0.9500 . ?
C232 H23D 0.9500 . ?
Pd4 N245 1.939(4) . ?
Pd4 N251 2.031(3) . ?
Pd4 N242 2.043(3) . ?
Pd4 N281 2.078(4) . ?
C241 N242 1.465(4) . ?
C241 C274 1.515(5) . ?
C241 H24F 0.9900 . ?
C241 H24G 0.9900 . ?
N242 C243 1.339(4) . ?
C243 O243 1.246(4) . ?
C243 C244 1.508(5) . ?
C244 N245 1.344(4) . ?
C244 C249 1.383(5) . ?
N245 C246 1.338(4) . ?
C246 C247 1.383(5) . ?
C246 C250 1.519(5) . ?
C247 C248 1.395(5) . ?
C247 H24C 0.9500 . ?
C248 C249 1.389(5) . ?
C248 H24D 0.9500 . ?
C249 H24E 0.9500 . ?
C250 O250 1.234(4) . ?
C250 N251 1.341(5) . ?
N251 C252 1.463(4) . ?
C252 C253 1.517(5) . ?
C252 H25G 0.9900 . ?
C252 H25H 0.9900 . ?
C253 C254 1.375(5) . ?
C253 C258 1.389(5) . ?
C254 C255 1.395(5) . ?
C254 H25C 0.9500 . ?
C255 C256 1.380(5) . ?
C255 H25D 0.9500 . ?
C256 O259 1.370(4) . ?
C256 C257 1.394(6) . ?
C257 C258 1.379(5) . ?
C257 H25E 0.9500 . ?
C258 H25F 0.9500 . ?
O259 C260 1.433(5) . ?
C260 C261 1.517(6) . ?
C260 H26C 0.9900 . ?
C260 H26D 0.9900 . ?
C261 C262 1.518(7) . ?
C261 H26E 0.9900 . ?
C261 H26F 0.9900 . ?
C262 C263 1.527(6) . ?
C262 H26G 0.9900 . ?
C262 H26H 0.9900 . ?
C263 C264 1.529(5) . ?
C263 H26I 0.9900 . ?
C263 H26J 0.9900 . ?
C264 C265 1.523(5) . ?
C264 H26K 0.9900 . ?
C264 H26L 0.9900 . ?
C265 C266 1.526(5) . ?
C265 H26M 0.9900 . ?
C265 H26N 0.9900 . ?
C266 C267 1.522(5) . ?
C266 H26O 0.9900 . ?
C266 H26P 0.9900 . ?
C267 C268 1.530(5) . ?
C267 H26Q 0.9900 . ?
C267 H26R 0.9900 . ?
C268 C269 1.516(5) . ?
C268 H26S 0.9900 . ?
C268 H26T 0.9900 . ?
C269 O270 1.436(5) . ?
C269 H26U 0.9900 . ?
C269 H26V 0.9900 . ?
O270 C271 1.381(4) . ?
C271 C272 1.380(5) . ?
C271 C276 1.395(5) . ?
C272 C273 1.376(5) . ?
C272 H27C 0.9500 . ?
C273 C274 1.390(5) . ?
C273 H27D 0.9500 . ?
C274 C275 1.390(5) . ?
C275 C276 1.399(5) . ?
C275 H27E 0.9500 . ?
C276 H27F 0.9500 . ?
C277 C310 1.491(7) . ?
C277 O278 1.498(6) . ?
C277 H27G 0.9900 . ?
C277 H27H 0.9900 . ?
O278 C279 1.387(5) . ?
C279 C280 1.512(5) . ?
C279 H27I 0.9900 . ?
C279 H27J 0.9900 . ?
C280 N281 1.380(4) . ?
C280 C285 1.385(5) . ?
N281 C282 1.344(4) . ?
C282 C283 1.392(5) . ?
C282 C286 1.500(5) . ?
C283 C284 1.382(5) . ?
C283 H28C 0.9500 . ?
C284 C285 1.365(5) . ?
C284 H28D 0.9500 . ?
C285 H28E 0.9500 . ?
C286 O287 1.412(4) . ?
C286 H28F 0.9900 . ?
C286 H28G 0.9900 . ?
O287 C288 1.418(4) . ?
C288 C289 1.504(5) . ?
C288 H28H 0.9900 . ?
C288 H28I 0.9900 . ?
C289 C294 1.359(6) . ?
C289 C290 1.365(5) . ?
C290 C291 1.382(6) . ?
C290 H29C 0.9500 . ?
C291 C292 1.365(6) . ?
C291 H29D 0.9500 . ?
C292 C293 1.356(6) . ?
C292 O295 1.373(5) . ?
C293 C294 1.400(6) . ?
C293 H29E 0.9500 . ?
C294 H29F 0.9500 . ?
O295 C296 1.437(6) . ?
C296 C297 1.517(8) . ?
C296 H29G 0.9900 . ?
C296 H29H 0.9900 . ?
C297 C298 1.513(7) . ?
C297 H29I 0.9900 . ?
C297 H29J 0.9900 . ?
C298 C299 1.527(9) . ?
C298 H29K 0.9900 . ?
C298 H29L 0.9900 . ?
C299 C300 1.524(10) . ?
C299 H29M 0.9900 . ?
C299 H29N 0.9900 . ?
C300 C301 1.393(9) . ?
C300 H30C 0.9900 . ?
C300 H30D 0.9900 . ?
C301 C302 1.553(10) . ?
C301 H30E 0.9900 . ?
C301 H30F 0.9900 . ?
C302 C303 1.485(10) . ?
C302 H30G 0.9900 . ?
C302 H30H 0.9900 . ?
C303 C304 1.510(8) . ?
C303 H30I 0.9900 . ?
C303 H30J 0.9900 . ?
C304 C305 1.487(9) . ?
C304 H30K 0.9900 . ?
C304 H30L 0.9900 . ?
C305 O306 1.438(7) . ?
C305 H30M 0.9900 . ?
C305 H30N 0.9900 . ?
O306 C307 1.375(6) . ?
C307 C308 1.396(7) . ?
C307 C312 1.396(7) . ?
C308 C309 1.357(7) . ?
C308 H30A 0.9500 . ?
C309 C310 1.388(7) . ?
C309 H30B 0.9500 . ?
C310 C311 1.403(6) . ?
C311 C312 1.366(7) . ?
C311 H31A 0.9500 . ?
C312 H31B 0.9500 . ?
C401 C402 1.434(9) . ?
C401 H40A 0.9800 . ?
C401 H40B 0.9800 . ?
C401 H40C 0.9800 . ?
C402 O402 1.205(8) . ?
C402 C403 1.488(10) . ?
C403 H40D 0.9800 . ?
C403 H40E 0.9800 . ?
C403 H40F 0.9800 . ?
C404 C407 1.351(14) . ?
C404 C405 1.474(14) . ?
C405 O407 1.28(2) . ?
C405 C407 1.244(18) . ?
C405 O405 1.22(3) . ?
C405 C406 1.513(17) . ?
O405 O407 0.45(4) . ?
O405 C407 1.08(3) . ?
C407 O407 1.35(2) . ?
C407 C408 1.52(2) . ?
